data_7115282
loop_
_publ_author_name
'Andrey Seliverstov'
'Johannes Forster'
'Magdalena Heiland'
'Johannes Unfried'
'Carsten Streb'

_publ_section_title
;
 The anion-binding polyanion: a molecular cobalt vanadium oxide with
 anion-sensitive visual response
;
_journal_name_full Chem.Commun.
_journal_page_first 7840
_journal_paper_doi 10.1039/C4CC03827D
_journal_volume 50
_journal_year 2014
_chemical_formula_moiety 'C7 H5 Co O14 V4, 3(C16 H36 N)'
_chemical_formula_sum 'C55 H113 Co N3 O14 V4'
_chemical_formula_weight 1303.17
_space_group_crystal_system monoclinic
_space_group_IT_number 9
_space_group_name_Hall 'C -2yc'
_space_group_name_H-M_alt 'C 1 c 1'
_symmetry_space_group_name_Hall 'C -2yc'
_symmetry_space_group_name_H-M 'C 1 c 1'
_atom_sites_solution_hydrogens geom
_atom_sites_solution_primary direct
_audit_creation_date 2014-05-04
_audit_creation_method
;
Olex2 1.2
(compiled 2014.03.20 svn.r2914 for OlexSys, GUI svn.r4816)
;
_cell_angle_alpha 90
_cell_angle_beta 93.9267(14)
_cell_angle_gamma 90
_cell_formula_units_Z 8
_cell_length_a 24.1500(4)
_cell_length_b 23.6855(4)
_cell_length_c 23.9678(4)
_cell_measurement_reflns_used 18163
_cell_measurement_temperature 180.00(14)
_cell_measurement_theta_max 30.2040
_cell_measurement_theta_min 3.2310
_cell_volume 13677.5(4)
_computing_cell_refinement
;
CrysAlisPro, Agilent Technologies,
Version 1.171.37.31 (release 14-01-2014 CrysAlis171 .NET)
(compiled Jan 14 2014,18:38:05)
;
_computing_data_collection
;
CrysAlisPro, Agilent Technologies,
Version 1.171.37.31 (release 14-01-2014 CrysAlis171 .NET)
(compiled Jan 14 2014,18:38:05)
;
_computing_data_reduction
;
CrysAlisPro, Agilent Technologies,
Version 1.171.37.31 (release 14-01-2014 CrysAlis171 .NET)
(compiled Jan 14 2014,18:38:05)
;
_computing_molecular_graphics 'Olex2 (Dolomanov et al., 2009)'
_computing_publication_material 'Olex2 (Dolomanov et al., 2009)'
_computing_structure_refinement 'ShelXL (Sheldrick, 2008)'
_computing_structure_solution 'ShelXS (Sheldrick, 2008)'
_diffrn_ambient_environment N~2~
_diffrn_ambient_temperature 180.00(14)
_diffrn_detector 'CCD plate'
_diffrn_detector_area_resol_mean 10.3385
_diffrn_detector_type Atlas
_diffrn_measured_fraction_theta_full 0.997
_diffrn_measured_fraction_theta_max 0.903
_diffrn_measurement_device 'four-circle diffractometer'
_diffrn_measurement_device_type 'SuperNova, Dual, Cu at zero, Atlas'
_diffrn_measurement_method '\w scans'
_diffrn_orient_matrix_UB_11 -0.0018426000
_diffrn_orient_matrix_UB_12 0.0249768000
_diffrn_orient_matrix_UB_13 -0.0163548000
_diffrn_orient_matrix_UB_21 -0.0293465000
_diffrn_orient_matrix_UB_22 -0.0024018000
_diffrn_orient_matrix_UB_23 -0.0022950000
_diffrn_orient_matrix_UB_31 -0.0015039000
_diffrn_orient_matrix_UB_32 0.0163386000
_diffrn_orient_matrix_UB_33 0.0246434000
_diffrn_radiation_monochromator mirror
_diffrn_radiation_probe x-ray
_diffrn_radiation_type MoK\a
_diffrn_radiation_wavelength 0.71073
_diffrn_reflns_av_R_equivalents 0.0279
_diffrn_reflns_av_unetI/netI 0.0466
_diffrn_reflns_Laue_measured_fraction_full 0.997
_diffrn_reflns_Laue_measured_fraction_max 0.903
_diffrn_reflns_limit_h_max 36
_diffrn_reflns_limit_h_min -36
_diffrn_reflns_limit_k_max 35
_diffrn_reflns_limit_k_min -35
_diffrn_reflns_limit_l_max 34
_diffrn_reflns_limit_l_min -32
_diffrn_reflns_number 54985
_diffrn_reflns_point_group_measured_fraction_full 0.747
_diffrn_reflns_point_group_measured_fraction_max 0.630
_diffrn_reflns_theta_full 26.000
_diffrn_reflns_theta_max 32.799
_diffrn_reflns_theta_min 3.080
_diffrn_source 'SuperNova (Mo) X-ray Source'
_exptl_absorpt_coefficient_mu 0.820
_exptl_absorpt_correction_T_max 0.989
_exptl_absorpt_correction_T_min 0.985
_exptl_absorpt_correction_type gaussian
_exptl_absorpt_process_details
;
CrysAlisPro, Agilent Technologies,
Version 1.171.37.31 (release 14-01-2014 CrysAlis171 .NET)
(compiled Jan 14 2014,18:38:05)
Numerical absorption correction based on gaussian integration over
            a multifaceted crystal model
Empirical absorption correction using spherical harmonics,
 implemented in SCALE3 ABSPACK scaling algorithm.
;
_exptl_crystal_colour 'clear light green'
_exptl_crystal_colour_lustre clear
_exptl_crystal_colour_modifier light
_exptl_crystal_colour_primary green
_exptl_crystal_density_diffrn 1.266
_exptl_crystal_description block
_exptl_crystal_F_000 5560
_exptl_crystal_size_max 0.2379
_exptl_crystal_size_mid 0.1958
_exptl_crystal_size_min 0.1528
_refine_diff_density_max 0.353
_refine_diff_density_min -0.353
_refine_diff_density_rms 0.059
_refine_ls_abs_structure_details
;
 Flack x determined using 6766 quotients [(I+)-(I-)]/[(I+)+(I-)]
 (Parsons and Flack (2004), Acta Cryst. A60, s61).
;
_refine_ls_abs_structure_Flack -0.018(5)
_refine_ls_extinction_method none
_refine_ls_goodness_of_fit_ref 1.021
_refine_ls_hydrogen_treatment constr
_refine_ls_matrix_type full
_refine_ls_number_parameters 1414
_refine_ls_number_reflns 31955
_refine_ls_number_restraints 3829
_refine_ls_restrained_S_all 1.136
_refine_ls_R_factor_all 0.0633
_refine_ls_R_factor_gt 0.0436
_refine_ls_shift/su_max 0.001
_refine_ls_shift/su_mean 0.000
_refine_ls_structure_factor_coef Fsqd
_refine_ls_weighting_details 'w=1/[\s^2^(Fo^2^)+(0.0431P)^2^+7.3122P] where P=(Fo^2^+2Fc^2^)/3'
_refine_ls_weighting_scheme calc
_refine_ls_wR_factor_gt 0.0926
_refine_ls_wR_factor_ref 0.1036
_reflns_Friedel_coverage 0.394
_reflns_Friedel_fraction_full 0.497
_reflns_Friedel_fraction_max 0.356
_reflns_number_gt 25362
_reflns_number_total 31955
_reflns_threshold_expression 'I > 2\s(I)'
_cod_data_source_file c4cc03827d2.cif
_cod_data_source_block as14031
_cod_database_code 7115282
_shelxl_version_number 2013-4
_chemical_oxdiff_formula 'Co V4 O12 C7 H5 O2'
_shelx_space_group_comment
;
The symmetry employed for this shelxl refinement is uniquely defined
by the following loop, which should always be used as a source of
symmetry information in preference to the above space-group names.
They are only intended as comments.
;
_reflns_odcompleteness_completeness 99.67
_reflns_odcompleteness_iscentric 1
_reflns_odcompleteness_theta 26.32
_olex2_refinement_description
;
1. Fixed Uiso
 At 1.2 times of:
  All C(H) groups, All C(H,H) groups, All C(H,H,H,H) groups
 At 1.5 times of:
  All C(H,H,H) groups
2. Restrained distances
 C99-C76
 1.52 with sigma of 0.02
 C110-C109 = C109-C99 = C99-C76
 1.52 with sigma of 0.02
 C99-C109 = C112-C109 = C112-C76 = C99-C76 = C111-C109 = C110-C109
 1.52 with sigma of 0.02
 C99-C113 = C111-C113 = C99-C76 = C112-C76 = C110-C109 = C112-C109
 1.54 with sigma of 0.02
 C99-C76 \\sim C26-C1 \\sim C26-C21 \\sim C4-C35 \\sim C9-C6 \\sim C55-C19
\\sim C72-C21 \\sim C56-C35 ~
 C9-C3 \\sim C55-C24 \\sim C87-C56 \\sim C3-C18 \\sim C40-C24 \\sim C69-C12
\\sim C54-C13 \\sim C31-C22 ~
 C70-C23 \\sim C80-C69 \\sim C54-C15 \\sim C73-C31 \\sim C70-C66 \\sim C84-C80
\\sim C38-C15 \\sim C73-C105
 \\sim C66-C107 \\sim C28-C10 \\sim C59-C25 \\sim C39-C32 \\sim C63-C62 \\sim
C50-C28 \\sim C59-C51 \\sim C39-
 C36 \\sim C74-C63 \\sim C90-C50 \\sim C98-C51 \\sim C97-C36 \\sim C82-C74
\\sim C47-C2 \\sim C47-C41 \\sim C5-
 C20 \\sim C33-C27 \\sim C58-C53 \\sim C77-C41 \\sim C29-C20 \\sim C52-C33
\\sim C58-C37 \\sim C78-C29 ~
 C52-C48 \\sim C37-C101 \\sim C16-C11 \\sim C86-C14 \\sim C57-C42 \\sim C49-C46
\\sim C34-C16 \\sim C88-C86
 \\sim C83-C57 \\sim C81-C49 \\sim C45-C34 \\sim C88-C103 \\sim C85-C83 \\sim
C81-C102 \\sim C71-C61 \\sim C75-
 C71 \\sim C79-C64 \\sim C67-C104 \\sim C89-C75 \\sim C79-C100 \\sim C106-C104
\\sim C99-C109 \\sim C108-
 C100 \\sim C95-C106 \\sim C110-C109
 with sigma of 0.02
 N4-C2 \\sim N2-C1 \\sim N2-C4 \\sim N2-C6 \\sim N2-C19 \\sim N1-C12 \\sim
N1-C13 \\sim N1-C22 \\sim N1-C23 ~
 N3-C10 \\sim N3-C25 \\sim N3-C32 \\sim N3-C62 \\sim N4-C5 \\sim N4-C27 \\sim
N4-C53 \\sim N5-C11 \\sim N5-C14
 \\sim N5-C42 \\sim N5-C46 \\sim N6-C61 \\sim N6-C64 \\sim N6-C67 \\sim N6-C76
 with sigma of 0.02
3. Rigid bond restraints
 C1, C2, C3, C4, C5, C6, C7, C8, C9, C10, C11, C12, C13, C14, C15, C16, C17,
 C18, C19, C20, C21, C22, C23, C24, C25, C26, C27, C28, C29, C30, C31, C32, C33,
  C34, C35, C36, C37, C38, C39, C40, C41, C42, C43, C44, C45, C46, C47, C48,
 C49, C50, C51, C52, C53, C54, C55, C56, C57, C58, C59, C60, C61, C62, C63, C64,
  C65, C66, C67, C68, C69, C70, C71, C72, C73, C74, C75, C76, C77, C78, C79,
 C80, C81, C82, C83, C84, C85, C86, C87, C88, C89, C90, C91, C92, C93, C94, C95,
  C96, C97, C98, C99, C100, C101, C102, C103, C104, C105, C106, C107, C108, N1,
 N2, N3, N4, N5, N6
 with sigma for 1-2 distances of 0.01 and sigma for 1-3 distances of 0.01
 C99
 with sigma for 1-2 distances of 0.01 and sigma for 1-3 distances of 0.01
 C99, C109, C110
 with sigma for 1-2 distances of 0.01 and sigma for 1-3 distances of 0.01
 C110, C109, C99
 with sigma for 1-2 distances of 0.01 and sigma for 1-3 distances of 0.01
 C1, C2, C3, C4, C5, C6, C7, C8, C9, C10, C11, C12, C13, C14, C15, C16, C17,
 C18, C19, C20, C21, C22, C23, C24, C25, C26, C27, C28, C29, C30, C31, C32, C33,
  C34, C35, C36, C37, C38, C39, C40, C41, C42, C43, C44, C45, C46, C47, C48,
 C49, C50, C51, C52, C53, C54, C55, C56, C57, C58, C59, C60, C61, C62, C63, C64,
  C65, C66, C67, C68, C69, C70, C71, C72, C73, C74, C75, C76, C77, C78, C79,
 C80, C81, C82, C83, C84, C85, C86, C87, C88, C89, C90, C91, C92, C93, C94, C95,
  C96, C97, C98, C99, C100, C101, C102, C103, C104, C105, C106, C107, C108,
 C109, C110, N1, N2, N3, N4, N5, N6
 with sigma for 1-2 distances of 0.01 and sigma for 1-3 distances of 0.01
 C111, C110, C109, C99, C112, C76
 with sigma for 1-2 distances of 0.01 and sigma for 1-3 distances of 0.01
4. Uiso/Uaniso restraints and constraints
C1 \\sim C2 \\sim C3 \\sim C4 \\sim C5 \\sim C6 \\sim C7 \\sim C8 \\sim C9
\\sim C10 \\sim C11 \\sim C12 \\sim C13 \\sim C14 \\sim C15 \\sim C16 \\sim C17
\\sim C18 \\sim C19 \\sim C20 \\sim C21 \\sim C22 \\sim C23 \\sim C24 \\sim C25
\\sim C26 \\sim C27 \\sim C28 \\sim C29 \\sim C30 \\sim C31 \\sim C32 \\sim C33
\\sim C34 \\sim C35 \\sim C36 \\sim C37 \\sim C38 \\sim C39 \\sim C40 \\sim C41
\\sim C42 \\sim C43 \\sim C44 \\sim C45 \\sim C46 \\sim C47 \\sim C48 \\sim C49
\\sim C50 \\sim C51 \\sim C52 \\sim C53 \\sim C54 \\sim C55 \\sim C56 \\sim C57
\\sim C58 \\sim C59 \\sim C60 \\sim C61 \\sim C62 \\sim C63 \\sim C64 \\sim C65
\\sim C66 \\sim C67 \\sim C68 \\sim C69 \\sim C70 \\sim C71 \\sim C72 \\sim C73
\\sim C74 \\sim C75 \\sim C76 \\sim C77 \\sim C78 \\sim C79 \\sim C80 \\sim C81
\\sim C82 \\sim C83 \\sim C84 \\sim C85 \\sim C86 \\sim C87 \\sim C88 \\sim C89
\\sim C90 \\sim C91 \\sim C92 \\sim C93 \\sim C94 \\sim C95 \\sim C96 \\sim C97
\\sim C98 \\sim C99 \\sim C100 \\sim C101 \\sim C102 \\sim C103 \\sim C104
\\sim C105 \\sim C106 \\sim C107 \\sim C108 \\sim N1 \\sim N2 \\sim N3 \\sim N4
\\sim N5 \\sim N6: within 1.7A with sigma of 0.04 and sigma for terminal atoms
of 0.08
C99: within 1.7A with sigma of 0.04 and sigma for terminal atoms of 0.08
C110 \\sim C109 \\sim C99: within 1.7A with sigma of 0.04 and sigma for
terminal atoms of 0.08
C1 \\sim C2 \\sim C3 \\sim C4 \\sim C5 \\sim C6 \\sim C7 \\sim C8 \\sim C9
\\sim C10 \\sim C11 \\sim C12 \\sim C13 \\sim C14 \\sim C15 \\sim C16 \\sim C17
\\sim C18 \\sim C19 \\sim C20 \\sim C21 \\sim C22 \\sim C23 \\sim C24 \\sim C25
\\sim C26 \\sim C27 \\sim C28 \\sim C29 \\sim C30 \\sim C31 \\sim C32 \\sim C33
\\sim C34 \\sim C35 \\sim C36 \\sim C37 \\sim C38 \\sim C39 \\sim C40 \\sim C41
\\sim C42 \\sim C43 \\sim C44 \\sim C45 \\sim C46 \\sim C47 \\sim C48 \\sim C49
\\sim C50 \\sim C51 \\sim C52 \\sim C53 \\sim C54 \\sim C55 \\sim C56 \\sim C57
\\sim C58 \\sim C59 \\sim C60 \\sim C61 \\sim C62 \\sim C63 \\sim C64 \\sim C65
\\sim C66 \\sim C67 \\sim C68 \\sim C69 \\sim C70 \\sim C71 \\sim C72 \\sim C73
\\sim C74 \\sim C75 \\sim C76 \\sim C77 \\sim C78 \\sim C79 \\sim C80 \\sim C81
\\sim C82 \\sim C83 \\sim C84 \\sim C85 \\sim C86 \\sim C87 \\sim C88 \\sim C89
\\sim C90 \\sim C91 \\sim C92 \\sim C93 \\sim C94 \\sim C95 \\sim C96 \\sim C97
\\sim C98 \\sim C99 \\sim C100 \\sim C101 \\sim C102 \\sim C103 \\sim C104
\\sim C105 \\sim C106 \\sim C107 \\sim C108 \\sim C109 \\sim C110 \\sim N1
\\sim N2 \\sim N3 \\sim N4 \\sim N5 \\sim N6: within 1.7A with sigma of 0.04
and sigma for terminal atoms of 0.08
C112 \\sim C99 \\sim C76 \\sim C109 \\sim C111 \\sim C110: within 1.7A with
sigma of 0.04 and sigma for terminal atoms of 0.08
Uanis(C99) \\sim Ueq, Uanis(C109) \\sim Ueq, Uanis(C110) \\sim Ueq: with sigma
of 0.1 and sigma for terminal atoms of 0.2
Uanis(C109) \\sim Ueq, Uanis(C110) \\sim Ueq, Uanis(C99) \\sim Ueq: with sigma
of 0.001 and sigma for terminal atoms of 0.002
Uanis(C109) \\sim Ueq, Uanis(C110) \\sim Ueq, Uanis(C111) \\sim Ueq: with sigma
of 0.005 and sigma for terminal atoms of 0.01
Uanis(C111) \\sim Ueq, Uanis(C113) \\sim Ueq, Uanis(C110) \\sim Ueq,
Uanis(C109) \\sim Ueq, Uanis(C112) \\sim Ueq, Uanis(C99) \\sim Ueq: with sigma
of 0.005 and sigma for terminal atoms of 0.01
Uanis(C95) \\sim Ueq, Uanis(C106) \\sim Ueq, Uanis(C104) \\sim Ueq: with sigma
of 0.005 and sigma for terminal atoms of 0.01
5. Others
 Fixed Sof: H76c(0.5) H76d(0.5) H76a(0.5) H76b(0.5) C99(0.5) H99a(0.5)
 H99b(0.5) C109(0.5) H10j(0.5) H10k(0.5) C110(0.5) H11a(0.5) H11b(0.5)
 H11c(0.5) C111(0.5) H11d(0.5) H11e(0.5) H11f(0.5) C112(0.5) H11g(0.5)
 H11h(0.5) C113(0.5) H11i(0.5) H11j(0.5)
6.a Secondary CH2 refined with riding coordinates:
 C1(H1a,H1b), C2(H2a,H2b), C3(H3a,H3b), C4(H4a,H4b), C5(H5a,H5b), C6(H6a,H6b),
 C9(H9a,H9b), C10(H10r,H10s), C11(H11k,H11l), C12(H12a,H12b), C13(H13a,H13b),
 C14(H14a,H14b), C15(H15a,H15b), C16(H16a,H16b), C19(H19a,H19b), C20(H20a,H20b),
  C21(H21a,H21b), C22(H22a,H22b), C23(H23a,H23b), C24(H24a,H24b), C25(H25a,
 H25b), C26(H26a,H26b), C27(H27a,H27b), C28(H28a,H28b), C29(H29a,H29b),
 C31(H31a,H31b), C32(H32a,H32b), C33(H33a,H33b), C34(H34a,H34b), C35(H35a,H35b),
  C36(H36a,H36b), C37(H37a,H37b), C39(H39a,H39b), C41(H41a,H41b), C42(H42a,
 H42b), C46(H46a,H46b), C47(H47a,H47b), C49(H49a,H49b), C50(H50a,H50b),
 C51(H51a,H51b), C52(H52a,H52b), C53(H53a,H53b), C54(H54a,H54b), C55(H55a,H55b),
  C56(H56a,H56b), C57(H57a,H57b), C58(H58a,H58b), C59(H59a,H59b), C61(H61a,
 H61b), C62(H62a,H62b), C63(H63a,H63b), C64(H64a,H64b), C66(H66a,H66b),
 C67(H67a,H67b), C69(H69a,H69b), C70(H70a,H70b), C71(H71a,H71b), C73(H73a,H73b),
  C74(H74a,H74b), C75(H75a,H75b), C76(H76c,H76d), C76(H76a,H76b), C79(H79a,
 H79b), C80(H80a,H80b), C81(H81a,H81b), C83(H83a,H83b), C86(H86a,H86b),
 C88(H88a,H88b), C99(H99a,H99b), C100(H10a,H10b), C104(H10c,H10d), C106(H10e,
 H10f), C109(H10j,H10k), C112(H11g,H11h), C113(H11i,H11j)
6.b Me refined with riding coordinates:
 C18(H18a,H18b,H18c), C38(H38a,H38b,H38c), C40(H40a,H40b,H40c), C45(H45a,H45b,
 H45c), C48(H48a,H48b,H48c), C72(H72a,H72b,H72c), C77(H77a,H77b,H77c), C78(H78a,
 H78b,H78c), C82(H82a,H82b,H82c), C84(H84a,H84b,H84c), C85(H85a,H85b,H85c),
 C87(H87a,H87b,H87c), C89(H89a,H89b,H89c), C90(H90a,H90b,H90c), C95(H95a,H95b,
 H95c), C97(H97a,H97b,H97c), C98(H98a,H98b,H98c), C101(H10t,H10u,H10v),
 C102(H10w,H10x,H10y), C103(H10z,H,Ha), C105(H10l,H10m,H10n), C107(H10o,H10p,
 H10q), C108(H10g,H10h,H10i), C110(H11a,H11b,H11c), C111(H11d,H11e,H11f)
6.c Aromatic/amide H refined with riding coordinates:
 C43(H43), C44(H44), C60(H60), C65(H65), C68(H68), C91(H91), C92(H92),
 C93(H93), C94(H94), C96(H96)
;
_ins_header
;
TITL AS14031 in Cc 
REM Cc (#9 in standard setting)
CELL 0.71073  24.150027  23.685466  23.967799  90.0000  93.9267  90.0000
ZERR   30.00   0.000370   0.000370   0.000350   0.0000   0.0014   0.0000
LATT -7
SYMM  x,-y, z+1/2 
SFAC C H O V Co
UNIT 210.00 150.00 420.00 120.00 30.00
TREF
HKLF 4
END
;
_olex2_computing_structure_refinement_long 'ShelXL (Sheldrick, 2008)'
_olex2_computing_structure_solution_long 'ShelXS (Sheldrick, 2008)'

loop_
_space_group_symop_operation_xyz
'x, y, z'
'x, -y, z+1/2'
'x+1/2, y+1/2, z'
'x+1/2, -y+1/2, z+1/2'

loop_
_atom_site_label
_atom_site_type_symbol
_atom_site_fract_x
_atom_site_fract_y
_atom_site_fract_z
_atom_site_U_iso_or_equiv
_atom_site_adp_type
_atom_site_occupancy
_atom_site_site_symmetry_order
_atom_site_calc_flag
_atom_site_refinement_flags_posn
_atom_site_refinement_flags_adp
_atom_site_refinement_flags_occupancy
_atom_site_disorder_assembly
_atom_site_disorder_group
Co1 Co 0.65096(2) 0.40008(2) 0.75695(2) 0.02973(10) Uani 1 1 d . . . . .
Co2 Co 0.03849(2) 0.40199(2) 0.62799(2) 0.02954(10) Uani 1 1 d . . . . .
V1 V 0.03380(2) 0.42362(3) 0.76473(2) 0.02862(12) Uani 1 1 d . . . . .
V2 V 0.02507(2) 0.56234(3) 0.75342(2) 0.03062(13) Uani 1 1 d . . . . .
V3 V 0.64599(2) 0.52713(2) 0.72739(3) 0.03240(13) Uani 1 1 d . . . . .
V4 V 0.53065(2) 0.46554(3) 0.73630(2) 0.03136(13) Uani 1 1 d . . . . .
V5 V 0.51482(3) 0.42491(3) 0.59970(2) 0.03307(13) Uani 1 1 d . . . . .
V6 V 0.09694(3) 0.52488(3) 0.63822(3) 0.03552(14) Uani 1 1 d . . . . .
V7 V 0.14908(3) 0.41937(3) 0.70415(3) 0.03984(16) Uani 1 1 d . . . . .
V8 V 0.65224(3) 0.43804(3) 0.62492(3) 0.03801(15) Uani 1 1 d . . . . .
O1 O 0.57400(11) 0.52786(11) 0.74133(12) 0.0392(6) Uani 1 1 d . . . . .
O2 O 0.06004(12) 0.47582(11) 0.59955(11) 0.0384(6) Uani 1 1 d . . . . .
O3 O 0.00720(10) 0.40382(10) 0.70088(10) 0.0298(5) Uani 1 1 d . . . . .
O4 O 0.67920(10) 0.47817(10) 0.76809(11) 0.0341(6) Uani 1 1 d . . . . .
O5 O 0.48277(13) 0.46085(14) 0.54969(11) 0.0485(7) Uani 1 1 d . . . . .
O6 O 0.11615(10) 0.37808(11) 0.65557(12) 0.0382(6) Uani 1 1 d . . . . .
O7 O 0.66455(11) 0.39161(11) 0.67722(11) 0.0377(6) Uani 1 1 d . . . . .
O8 O 0.06634(13) 0.59749(12) 0.79725(11) 0.0449(7) Uani 1 1 d . . . . .
O9 O 0.10794(11) 0.42111(14) 0.76378(12) 0.0461(7) Uani 1 1 d . . . . .
O10 O 0.01613(12) 0.33410(12) 0.58093(11) 0.0443(7) Uani 1 1 d . . . . .
O11 O 0.47949(11) 0.47373(14) 0.77590(11) 0.0444(7) Uani 1 1 d . . . . .
C1 C 0.04087(17) 0.26251(16) 0.70726(17) 0.0393(9) Uani 1 1 d . U . . .
H1A H 0.0565 0.2991 0.7175 0.047 Uiso 1 1 calc R . . . .
H1B H 0.0222 0.2660 0.6703 0.047 Uiso 1 1 calc R . . . .
N1 N 0.58684(15) 0.22987(14) 0.68400(15) 0.0437(8) Uani 1 1 d . U . . .
O12 O 0.50277(11) 0.45715(14) 0.66676(11) 0.0434(7) Uani 1 1 d . . . . .
O13 O 0.70039(12) 0.43390(15) 0.58162(12) 0.0492(7) Uani 1 1 d . . . . .
O14 O 0.69961(12) 0.33860(11) 0.78726(11) 0.0418(6) Uani 1 1 d . . . . .
O15 O -0.03224(13) 0.59694(15) 0.74362(15) 0.0591(9) Uani 1 1 d . . . . .
O16 O 0.01259(12) 0.49239(11) 0.78231(11) 0.0413(6) Uani 1 1 d . . . . .
N2 N 0.08771(13) 0.22043(12) 0.70465(13) 0.0349(7) Uani 1 1 d . U . . .
O17 O 0.01468(14) 0.37925(13) 0.81066(12) 0.0509(8) Uani 1 1 d . . . . .
O18 O 0.57087(11) 0.41068(11) 0.75899(12) 0.0390(6) Uani 1 1 d . . . . .
O19 O -0.05026(13) 0.39667(13) 0.58379(12) 0.0457(7) Uani 1 1 d . . . . .
O20 O 0.12019(17) 0.57300(13) 0.59774(12) 0.0607(9) Uani 1 1 d . . . . .
N3 N 0.08830(14) 0.48368(15) 0.43802(13) 0.0410(7) Uani 1 1 d . U . . .
O21 O 0.05641(15) 0.55626(13) 0.68735(12) 0.0556(8) Uani 1 1 d . . . . .
C2 C 0.5511(2) 0.52639(19) 0.39884(17) 0.0509(11) Uani 1 1 d . U . . .
H2A H 0.5669 0.5636 0.3943 0.061 Uiso 1 1 calc R . . . .
H2B H 0.5452 0.5099 0.3619 0.061 Uiso 1 1 calc R . . . .
C3 C 0.00819(19) 0.10131(17) 0.62146(19) 0.0464(10) Uani 1 1 d . U . . .
H3A H -0.0080 0.0848 0.6536 0.056 Uiso 1 1 calc R . . . .
H3B H 0.0404 0.0790 0.6135 0.056 Uiso 1 1 calc R . . . .
N4 N 0.59288(15) 0.49066(14) 0.43273(13) 0.0400(7) Uani 1 1 d . U . . .
N5 N 0.34084(13) -0.02643(14) 0.70747(15) 0.0419(8) Uani 1 1 d . U . . .
C4 C 0.11818(17) 0.21368(17) 0.76177(16) 0.0400(9) Uani 1 1 d . U . . .
H4A H 0.0924 0.1990 0.7875 0.048 Uiso 1 1 calc R . . . .
H4B H 0.1473 0.1858 0.7589 0.048 Uiso 1 1 calc R . . . .
C5 C 0.60840(18) 0.51709(17) 0.49010(15) 0.0391(8) Uani 1 1 d . U . . .
H5A H 0.5774 0.5125 0.5133 0.047 Uiso 1 1 calc R . . . .
H5B H 0.6396 0.4964 0.5077 0.047 Uiso 1 1 calc R . . . .
C6 C 0.06582(16) 0.16255(15) 0.68696(16) 0.0364(8) Uani 1 1 d . U . . .
H6A H 0.0972 0.1385 0.6805 0.044 Uiso 1 1 calc R . . . .
H6B H 0.0471 0.1464 0.7178 0.044 Uiso 1 1 calc R . . . .
O22 O 0.58762(13) 0.42518(18) 0.58844(13) 0.0646(10) Uani 1 1 d . . . . .
C7 C 0.70102(17) 0.34801(16) 0.83957(16) 0.0383(8) Uani 1 1 d . U . . .
O23 O 0.67283(13) 0.58825(12) 0.74073(16) 0.0578(9) Uani 1 1 d . . . . .
O24 O 0.21021(12) 0.39377(16) 0.72159(16) 0.0619(9) Uani 1 1 d . . . . .
C8 C -0.03372(17) 0.35034(18) 0.56802(15) 0.0393(9) Uani 1 1 d . U . . .
C9 C 0.02621(18) 0.16120(16) 0.63523(18) 0.0440(10) Uani 1 1 d . U . . .
H9A H -0.0061 0.1840 0.6414 0.053 Uiso 1 1 calc R . . . .
H9B H 0.0443 0.1771 0.6039 0.053 Uiso 1 1 calc R . . . .
C10 C 0.03183(17) 0.46370(19) 0.41357(16) 0.0430(9) Uani 1 1 d . U . . .
H10R H 0.0152 0.4938 0.3907 0.052 Uiso 1 1 calc R . . . .
H10S H 0.0375 0.4319 0.3891 0.052 Uiso 1 1 calc R . . . .
C11 C 0.30302(16) -0.07224(17) 0.6823(2) 0.0464(10) Uani 1 1 d . U . . .
H11K H 0.2863 -0.0586 0.6469 0.056 Uiso 1 1 calc R . . . .
H11L H 0.2733 -0.0783 0.7070 0.056 Uiso 1 1 calc R . . . .
C12 C 0.5741(2) 0.26721(17) 0.7333(2) 0.0514(11) Uani 1 1 d . U . . .
H12A H 0.6084 0.2846 0.7479 0.062 Uiso 1 1 calc R . . . .
H12B H 0.5496 0.2973 0.7194 0.062 Uiso 1 1 calc R . . . .
C13 C 0.60832(19) 0.27000(17) 0.64059(19) 0.0469(10) Uani 1 1 d . U . . .
H13A H 0.5789 0.2965 0.6297 0.056 Uiso 1 1 calc R . . . .
H13B H 0.6388 0.2915 0.6584 0.056 Uiso 1 1 calc R . . . .
C14 C 0.38756(17) -0.01254(19) 0.6710(2) 0.0522(11) Uani 1 1 d . U . . .
H14A H 0.4116 0.0149 0.6906 0.063 Uiso 1 1 calc R . . . .
H14B H 0.4092 -0.0465 0.6666 0.063 Uiso 1 1 calc R . . . .
C15 C 0.6455(2) 0.2902(2) 0.5497(2) 0.0610(13) Uani 1 1 d . U . . .
H15A H 0.6135 0.3133 0.5388 0.073 Uiso 1 1 calc R . . . .
H15B H 0.6725 0.3142 0.5701 0.073 Uiso 1 1 calc R . . . .
C16 C 0.33044(17) -0.12892(17) 0.6723(2) 0.0464(10) Uani 1 1 d . U . . .
H16A H 0.3599 -0.1240 0.6472 0.056 Uiso 1 1 calc R . . . .
H16B H 0.3466 -0.1438 0.7074 0.056 Uiso 1 1 calc R . . . .
C17 C -0.0713(2) 0.31155(19) 0.53358(17) 0.0492(11) Uani 1 1 d . U . . .
C18 C -0.0341(2) 0.0993(2) 0.5712(2) 0.0634(14) Uani 1 1 d . U . . .
H18A H -0.0450 0.0608 0.5639 0.095 Uiso 1 1 calc R . . . .
H18B H -0.0178 0.1145 0.5390 0.095 Uiso 1 1 calc R . . . .
H18C H -0.0661 0.1212 0.5790 0.095 Uiso 1 1 calc R . . . .
C19 C 0.12685(17) 0.24287(17) 0.66265(17) 0.0424(9) Uani 1 1 d . U . . .
H19A H 0.1076 0.2422 0.6258 0.051 Uiso 1 1 calc R . . . .
H19B H 0.1352 0.2820 0.6717 0.051 Uiso 1 1 calc R . . . .
C20 C 0.6236(2) 0.57929(18) 0.48881(18) 0.0489(10) Uani 1 1 d . U . . .
H20A H 0.5902 0.6015 0.4811 0.059 Uiso 1 1 calc R . . . .
H20B H 0.6479 0.5860 0.4590 0.059 Uiso 1 1 calc R . . . .
O25 O 0.67078(14) 0.38359(14) 0.85942(13) 0.0563(8) Uani 1 1 d . . . . .
C21 C -0.05510(17) 0.27983(18) 0.7377(2) 0.0497(11) Uani 1 1 d . U . . .
H21A H -0.0470 0.3199 0.7380 0.060 Uiso 1 1 calc R . . . .
H21B H -0.0720 0.2703 0.7011 0.060 Uiso 1 1 calc R . . . .
C22 C 0.62923(18) 0.18515(17) 0.70182(19) 0.0451(9) Uani 1 1 d . U . . .
H22A H 0.6342 0.1607 0.6701 0.054 Uiso 1 1 calc R . . . .
H22B H 0.6142 0.1623 0.7308 0.054 Uiso 1 1 calc R . . . .
O26 O 0.65265(14) 0.50757(13) 0.65598(12) 0.0512(8) Uani 1 1 d . . . . .
C23 C 0.53574(18) 0.19830(17) 0.6611(2) 0.0505(11) Uani 1 1 d . U . . .
H23A H 0.5461 0.1742 0.6308 0.061 Uiso 1 1 calc R . . . .
H23B H 0.5234 0.1740 0.6904 0.061 Uiso 1 1 calc R . . . .
C24 C 0.2150(2) 0.2321(2) 0.6135(2) 0.0656(14) Uani 1 1 d . U . . .
H24A H 0.2462 0.2067 0.6103 0.079 Uiso 1 1 calc R . . . .
H24B H 0.1923 0.2304 0.5786 0.079 Uiso 1 1 calc R . . . .
C25 C 0.1158(2) 0.43919(19) 0.47587(17) 0.0491(10) Uani 1 1 d . U . . .
H25A H 0.1517 0.4533 0.4904 0.059 Uiso 1 1 calc R . . . .
H25B H 0.0934 0.4334 0.5074 0.059 Uiso 1 1 calc R . . . .
C26 C -0.00139(19) 0.24696(18) 0.7482(2) 0.0490(10) Uani 1 1 d . U . . .
H26A H 0.0140 0.2544 0.7859 0.059 Uiso 1 1 calc R . . . .
H26B H -0.0093 0.2069 0.7452 0.059 Uiso 1 1 calc R . . . .
C27 C 0.56848(18) 0.43301(16) 0.44420(16) 0.0398(9) Uani 1 1 d . U . . .
H27A H 0.5956 0.4116 0.4672 0.048 Uiso 1 1 calc R . . . .
H27B H 0.5363 0.4383 0.4657 0.048 Uiso 1 1 calc R . . . .
C28 C -0.0088(2) 0.4463(2) 0.4555(2) 0.0579(12) Uani 1 1 d . U . . .
H28A H -0.0145 0.4774 0.4808 0.069 Uiso 1 1 calc R . . . .
H28B H 0.0063 0.4147 0.4774 0.069 Uiso 1 1 calc R . . . .
C29 C 0.6523(2) 0.5979(2) 0.54418(19) 0.0568(12) Uani 1 1 d . U . . .
H29A H 0.6311 0.5841 0.5743 0.068 Uiso 1 1 calc R . . . .
H29B H 0.6520 0.6388 0.5458 0.068 Uiso 1 1 calc R . . . .
C30 C 0.74218(18) 0.31515(18) 0.87605(17) 0.0436(9) Uani 1 1 d . U . . .
C31 C 0.6859(2) 0.2067(2) 0.7236(2) 0.0597(12) Uani 1 1 d . U . . .
H31A H 0.7022 0.2284 0.6946 0.072 Uiso 1 1 calc R . . . .
H31B H 0.6816 0.2316 0.7552 0.072 Uiso 1 1 calc R . . . .
C32 C 0.12258(17) 0.4960(2) 0.38904(16) 0.0473(10) Uani 1 1 d . U . . .
H32A H 0.1218 0.4629 0.3652 0.057 Uiso 1 1 calc R . . . .
H32B H 0.1048 0.5265 0.3675 0.057 Uiso 1 1 calc R . . . .
C33 C 0.5513(2) 0.3983(2) 0.39280(19) 0.0567(12) Uani 1 1 d . U . . .
H33A H 0.5826 0.3944 0.3698 0.068 Uiso 1 1 calc R . . . .
H33B H 0.5219 0.4177 0.3709 0.068 Uiso 1 1 calc R . . . .
C34 C 0.28747(19) -0.1702(2) 0.6468(3) 0.0611(13) Uani 1 1 d . U . . .
H34A H 0.2561 -0.1710 0.6700 0.073 Uiso 1 1 calc R . . . .
H34B H 0.2742 -0.1564 0.6102 0.073 Uiso 1 1 calc R . . . .
C35 C 0.14390(19) 0.26714(18) 0.78629(18) 0.0477(10) Uani 1 1 d . U . . .
H35A H 0.1149 0.2940 0.7935 0.057 Uiso 1 1 calc R . . . .
H35B H 0.1677 0.2840 0.7599 0.057 Uiso 1 1 calc R . . . .
C36 C 0.2099(2) 0.5270(3) 0.3503(2) 0.0699(16) Uani 1 1 d . U . . .
H36A H 0.2037 0.4964 0.3237 0.084 Uiso 1 1 calc R . . . .
H36B H 0.1919 0.5603 0.3341 0.084 Uiso 1 1 calc R . . . .
C37 C 0.7374(3) 0.4483(4) 0.3884(3) 0.097(2) Uani 1 1 d . U . . .
H37A H 0.7257 0.4391 0.3499 0.117 Uiso 1 1 calc R . . . .
H37B H 0.7519 0.4865 0.3888 0.117 Uiso 1 1 calc R . . . .
C38 C 0.6699(3) 0.2693(3) 0.4987(2) 0.0781(17) Uani 1 1 d . U . . .
H38A H 0.7028 0.2479 0.5090 0.117 Uiso 1 1 calc R . . . .
H38B H 0.6793 0.3007 0.4759 0.117 Uiso 1 1 calc R . . . .
H38C H 0.6435 0.2457 0.4781 0.117 Uiso 1 1 calc R . . . .
C39 C 0.1823(2) 0.5119(3) 0.4027(2) 0.0657(15) Uani 1 1 d . U . . .
H39A H 0.1841 0.5439 0.4280 0.079 Uiso 1 1 calc R . . . .
H39B H 0.2017 0.4806 0.4212 0.079 Uiso 1 1 calc R . . . .
C40 C 0.2365(3) 0.2905(2) 0.6212(3) 0.0764(16) Uani 1 1 d . U . . .
H40A H 0.2060 0.3163 0.6223 0.115 Uiso 1 1 calc R . . . .
H40B H 0.2585 0.3002 0.5907 0.115 Uiso 1 1 calc R . . . .
H40C H 0.2591 0.2928 0.6557 0.115 Uiso 1 1 calc R . . . .
C41 C 0.4645(3) 0.5826(2) 0.3984(2) 0.0734(16) Uani 1 1 d . U . . .
H41A H 0.4658 0.5816 0.3580 0.088 Uiso 1 1 calc R . . . .
H41B H 0.4826 0.6171 0.4117 0.088 Uiso 1 1 calc R . . . .
O27 O 0.4904(2) 0.36160(15) 0.59787(18) 0.0883(13) Uani 1 1 d . . . . .
C42 C 0.30434(17) 0.02479(19) 0.7153(2) 0.0528(11) Uani 1 1 d . U . . .
H42A H 0.2744 0.0138 0.7381 0.063 Uiso 1 1 calc R . . . .
H42B H 0.2877 0.0360 0.6790 0.063 Uiso 1 1 calc R . . . .
C43 C 0.77466(19) 0.2733(2) 0.85453(19) 0.0523(11) Uani 1 1 d . U . . .
H43 H 0.7704 0.2642 0.8167 0.063 Uiso 1 1 calc R . . . .
C44 C -0.0522(3) 0.2613(2) 0.5149(2) 0.0733(17) Uani 1 1 d . U . . .
H44 H -0.0156 0.2509 0.5241 0.088 Uiso 1 1 calc R . . . .
C45 C 0.3089(2) -0.2298(2) 0.6409(2) 0.0623(13) Uani 1 1 d . U . . .
H45A H 0.3213 -0.2442 0.6770 0.093 Uiso 1 1 calc R . . . .
H45B H 0.3394 -0.2297 0.6171 0.093 Uiso 1 1 calc R . . . .
H45C H 0.2797 -0.2534 0.6247 0.093 Uiso 1 1 calc R . . . .
C46 C 0.3680(2) -0.04571(19) 0.7629(2) 0.0574(12) Uani 1 1 d . U . . .
H46A H 0.3904 -0.0150 0.7790 0.069 Uiso 1 1 calc R . . . .
H46B H 0.3927 -0.0769 0.7562 0.069 Uiso 1 1 calc R . . . .
C47 C 0.4957(2) 0.5329(2) 0.4233(2) 0.0567(12) Uani 1 1 d . U . . .
H47A H 0.4740 0.4988 0.4163 0.068 Uiso 1 1 calc R . . . .
H47B H 0.5013 0.5378 0.4635 0.068 Uiso 1 1 calc R . . . .
C48 C 0.4805(2) 0.3404(2) 0.4418(2) 0.0621(13) Uani 1 1 d . U . . .
H48A H 0.4884 0.3608 0.4761 0.093 Uiso 1 1 calc R . . . .
H48B H 0.4704 0.3023 0.4502 0.093 Uiso 1 1 calc R . . . .
H48C H 0.4503 0.3584 0.4204 0.093 Uiso 1 1 calc R . . . .
C49 C 0.3273(3) -0.0644(3) 0.8050(2) 0.0861(19) Uani 1 1 d . U . . .
H49A H 0.2949 -0.0403 0.8000 0.103 Uiso 1 1 calc R . . . .
H49B H 0.3155 -0.1024 0.7951 0.103 Uiso 1 1 calc R . . . .
C50 C -0.0634(2) 0.4296(3) 0.4257(3) 0.0743(16) Uani 1 1 d . U . . .
H50A H -0.0759 0.4600 0.4008 0.089 Uiso 1 1 calc R . . . .
H50B H -0.0907 0.4251 0.4532 0.089 Uiso 1 1 calc R . . . .
C51 C 0.1515(4) 0.3414(3) 0.4892(3) 0.111(3) Uani 1 1 d . U . . .
H51A H 0.1866 0.3569 0.5043 0.133 Uiso 1 1 calc R . . . .
H51B H 0.1280 0.3362 0.5200 0.133 Uiso 1 1 calc R . . . .
C52 C 0.5311(2) 0.3402(2) 0.4086(2) 0.0603(13) Uani 1 1 d . U . . .
H52A H 0.5229 0.3186 0.3746 0.072 Uiso 1 1 calc R . . . .
H52B H 0.5609 0.3210 0.4301 0.072 Uiso 1 1 calc R . . . .
C53 C 0.6440(2) 0.4857(2) 0.39923(19) 0.0534(11) Uani 1 1 d . U . . .
H53A H 0.6321 0.4733 0.3617 0.064 Uiso 1 1 calc R . . . .
H53B H 0.6601 0.5230 0.3961 0.064 Uiso 1 1 calc R . . . .
C54 C 0.6279(2) 0.24392(19) 0.5885(2) 0.0543(11) Uani 1 1 d . U . . .
H54A H 0.5982 0.2218 0.5700 0.065 Uiso 1 1 calc R . . . .
H54B H 0.6589 0.2189 0.5980 0.065 Uiso 1 1 calc R . . . .
C55 C 0.18124(19) 0.2113(2) 0.6598(2) 0.0528(11) Uani 1 1 d . U . . .
H55A H 0.2028 0.2155 0.6952 0.063 Uiso 1 1 calc R . . . .
H55B H 0.1735 0.1715 0.6543 0.063 Uiso 1 1 calc R . . . .
C56 C 0.1777(3) 0.2535(2) 0.8407(2) 0.0742(17) Uani 1 1 d . U . . .
H56A H 0.1536 0.2372 0.8671 0.089 Uiso 1 1 calc R . . . .
H56B H 0.2059 0.2258 0.8334 0.089 Uiso 1 1 calc R . . . .
C57 C 0.3337(2) 0.07568(19) 0.7423(3) 0.0635(14) Uani 1 1 d . U . . .
H57A H 0.3378 0.0701 0.7825 0.076 Uiso 1 1 calc R . . . .
H57B H 0.3706 0.0786 0.7288 0.076 Uiso 1 1 calc R . . . .
C58 C 0.6879(2) 0.4469(3) 0.4220(3) 0.0746(16) Uani 1 1 d . U . . .
H58A H 0.6733 0.4087 0.4222 0.090 Uiso 1 1 calc R . . . .
H58B H 0.6988 0.4574 0.4602 0.090 Uiso 1 1 calc R . . . .
C59 C 0.1241(3) 0.3833(2) 0.4483(2) 0.0732(17) Uani 1 1 d . U . . .
H59A H 0.1472 0.3884 0.4170 0.088 Uiso 1 1 calc R . . . .
H59B H 0.0885 0.3686 0.4338 0.088 Uiso 1 1 calc R . . . .
C60 C 0.8133(2) 0.2453(2) 0.8894(2) 0.0695(15) Uani 1 1 d . U . . .
H60 H 0.8347 0.2168 0.8751 0.083 Uiso 1 1 calc R . . . .
O28 O 0.15413(12) 0.48919(13) 0.67475(14) 0.0489(7) Uani 1 1 d . . . . .
C61 C 0.37559(19) 0.5182(2) 0.6757(2) 0.0525(11) Uani 1 1 d . U . . .
H61A H 0.4116 0.4998 0.6792 0.063 Uiso 1 1 calc R . . . .
H61B H 0.3788 0.5505 0.6512 0.063 Uiso 1 1 calc R . . . .
C62 C 0.0821(2) 0.53593(17) 0.47410(16) 0.0462(10) Uani 1 1 d . U . . .
H62A H 0.0623 0.5253 0.5064 0.055 Uiso 1 1 calc R . . . .
H62B H 0.1188 0.5484 0.4877 0.055 Uiso 1 1 calc R . . . .
N6 N 0.33402(14) 0.47742(18) 0.64799(16) 0.0542(9) Uani 1 1 d . U . . .
C63 C 0.0523(2) 0.5850(2) 0.4456(2) 0.0610(13) Uani 1 1 d . U . . .
H63A H 0.0705 0.5948 0.4120 0.073 Uiso 1 1 calc R . . . .
H63B H 0.0144 0.5741 0.4344 0.073 Uiso 1 1 calc R . . . .
C64 C 0.32461(18) 0.4271(2) 0.6855(2) 0.0604(13) Uani 1 1 d . U . . .
H64A H 0.3082 0.4407 0.7188 0.072 Uiso 1 1 calc R . . . .
H64B H 0.2978 0.4023 0.6661 0.072 Uiso 1 1 calc R . . . .
C65 C 0.8206(3) 0.2589(3) 0.9449(2) 0.0803(18) Uani 1 1 d . U . . .
H65 H 0.8471 0.2399 0.9678 0.096 Uiso 1 1 calc R . . . .
C66 C 0.4385(2) 0.1990(3) 0.6201(3) 0.0849(19) Uani 1 1 d . U . . .
H66A H 0.4485 0.1760 0.5889 0.102 Uiso 1 1 calc R . . . .
H66B H 0.4296 0.1737 0.6501 0.102 Uiso 1 1 calc R . . . .
C67 C 0.2775(2) 0.5051(3) 0.6367(3) 0.0776(17) Uani 1 1 d . U . . .
H67A H 0.2540 0.4790 0.6147 0.093 Uiso 1 1 calc R . . . .
H67B H 0.2612 0.5100 0.6722 0.093 Uiso 1 1 calc R . . . .
C68 C -0.1256(2) 0.3274(3) 0.5199(2) 0.0674(14) Uani 1 1 d . U . . .
H68 H -0.1391 0.3618 0.5320 0.081 Uiso 1 1 calc R . . . .
C69 C 0.5478(3) 0.2386(2) 0.7809(2) 0.0737(16) Uani 1 1 d . U . . .
H69A H 0.5672 0.2037 0.7905 0.088 Uiso 1 1 calc R . . . .
H69B H 0.5093 0.2298 0.7702 0.088 Uiso 1 1 calc R . . . .
C70 C 0.4877(2) 0.2345(2) 0.6398(3) 0.0688(15) Uani 1 1 d . U . . .
H70A H 0.4988 0.2576 0.6092 0.083 Uiso 1 1 calc R . . . .
H70B H 0.4773 0.2595 0.6695 0.083 Uiso 1 1 calc R . . . .
C71 C 0.3620(2) 0.5391(2) 0.7325(2) 0.0563(12) Uani 1 1 d . U . . .
H71A H 0.3661 0.5085 0.7593 0.068 Uiso 1 1 calc R . . . .
H71B H 0.3237 0.5518 0.7310 0.068 Uiso 1 1 calc R . . . .
C72 C -0.0953(2) 0.2672(2) 0.7812(3) 0.0721(15) Uani 1 1 d . U . . .
H72A H -0.1044 0.2277 0.7802 0.108 Uiso 1 1 calc R . . . .
H72B H -0.1285 0.2890 0.7737 0.108 Uiso 1 1 calc R . . . .
H72C H -0.0788 0.2767 0.8176 0.108 Uiso 1 1 calc R . . . .
C73 C 0.7244(2) 0.1584(3) 0.7415(3) 0.0810(18) Uani 1 1 d . U . . .
H73A H 0.7242 0.1311 0.7114 0.097 Uiso 1 1 calc R . . . .
H73B H 0.7618 0.1730 0.7475 0.097 Uiso 1 1 calc R . . . .
C74 C 0.0517(3) 0.6353(2) 0.4831(2) 0.0731(16) Uani 1 1 d . U . . .
H74A H 0.0897 0.6462 0.4936 0.088 Uiso 1 1 calc R . . . .
H74B H 0.0345 0.6247 0.5170 0.088 Uiso 1 1 calc R . . . .
C75 C 0.4003(2) 0.5876(2) 0.7516(2) 0.0656(14) Uani 1 1 d . U . . .
H75A H 0.4385 0.5766 0.7479 0.079 Uiso 1 1 calc R . . . .
H75B H 0.3924 0.6202 0.7277 0.079 Uiso 1 1 calc R . . . .
C76 C 0.3581(2) 0.4587(3) 0.5945(2) 0.0774(18) Uani 1 1 d D U . . .
H76C H 0.3894 0.4340 0.6042 0.093 Uiso 0.5 1 calc R . P A 2
H76D H 0.3724 0.4917 0.5764 0.093 Uiso 0.5 1 calc R . P A 2
H76A H 0.3972 0.4504 0.6023 0.093 Uiso 0.5 1 calc R . P B 1
H76B H 0.3553 0.4896 0.5679 0.093 Uiso 0.5 1 calc R . P B 1
C77 C 0.4046(3) 0.5836(3) 0.4129(3) 0.093(2) Uani 1 1 d . U . . .
H77A H 0.3866 0.6165 0.3969 0.139 Uiso 1 1 calc R . . . .
H77B H 0.4031 0.5846 0.4529 0.139 Uiso 1 1 calc R . . . .
H77C H 0.3861 0.5504 0.3984 0.139 Uiso 1 1 calc R . . . .
C78 C 0.7120(2) 0.5776(2) 0.5542(3) 0.0725(16) Uani 1 1 d . U . . .
H78A H 0.7128 0.5370 0.5538 0.109 Uiso 1 1 calc R . . . .
H78B H 0.7271 0.5910 0.5898 0.109 Uiso 1 1 calc R . . . .
H78C H 0.7338 0.5918 0.5252 0.109 Uiso 1 1 calc R . . . .
C79 C 0.3752(2) 0.3927(3) 0.7036(3) 0.0853(19) Uani 1 1 d . U . . .
H79A H 0.4051 0.4173 0.7177 0.102 Uiso 1 1 calc R . . . .
H79B H 0.3877 0.3716 0.6721 0.102 Uiso 1 1 calc R . . . .
C80 C 0.5513(4) 0.2792(3) 0.8320(3) 0.099(2) Uani 1 1 d . U . . .
H80A H 0.5900 0.2854 0.8440 0.118 Uiso 1 1 calc R . . . .
H80B H 0.5353 0.3154 0.8207 0.118 Uiso 1 1 calc R . . . .
C81 C 0.3451(3) -0.0645(3) 0.8656(3) 0.107(2) Uani 1 1 d . U . . .
H81A H 0.3560 -0.0267 0.8775 0.129 Uiso 1 1 calc R . . . .
H81B H 0.3145 -0.0763 0.8871 0.129 Uiso 1 1 calc R . . . .
C82 C 0.0211(3) 0.6856(3) 0.4573(3) 0.105(3) Uani 1 1 d . U . . .
H82A H 0.0383 0.6969 0.4241 0.157 Uiso 1 1 calc R . . . .
H82B H 0.0226 0.7162 0.4836 0.157 Uiso 1 1 calc R . . . .
H82C H -0.0169 0.6755 0.4479 0.157 Uiso 1 1 calc R . . . .
C83 C 0.3032(2) 0.1293(2) 0.7301(4) 0.093(2) Uani 1 1 d . U . . .
H83A H 0.2658 0.1254 0.7422 0.112 Uiso 1 1 calc R . . . .
H83B H 0.3001 0.1351 0.6899 0.112 Uiso 1 1 calc R . . . .
C84 C 0.5223(5) 0.2572(4) 0.8791(4) 0.152(5) Uani 1 1 d . U . . .
H84A H 0.5386 0.2219 0.8911 0.227 Uiso 1 1 calc R . . . .
H84B H 0.4839 0.2516 0.8676 0.227 Uiso 1 1 calc R . . . .
H84C H 0.5255 0.2837 0.9094 0.227 Uiso 1 1 calc R . . . .
C85 C 0.3293(3) 0.1805(2) 0.7573(3) 0.091(2) Uani 1 1 d . U . . .
H85A H 0.3662 0.1850 0.7455 0.137 Uiso 1 1 calc R . . . .
H85B H 0.3309 0.1760 0.7972 0.137 Uiso 1 1 calc R . . . .
H85C H 0.3076 0.2132 0.7468 0.137 Uiso 1 1 calc R . . . .
C86 C 0.3709(3) 0.0100(3) 0.6147(3) 0.0815(18) Uani 1 1 d . U . . .
H86A H 0.3434 0.0395 0.6178 0.098 Uiso 1 1 calc R . . . .
H86B H 0.3542 -0.0198 0.5916 0.098 Uiso 1 1 calc R . . . .
C87 C 0.2056(4) 0.3061(3) 0.8663(3) 0.115(3) Uani 1 1 d . U . . .
H87A H 0.1778 0.3334 0.8739 0.172 Uiso 1 1 calc R . . . .
H87B H 0.2302 0.3218 0.8405 0.172 Uiso 1 1 calc R . . . .
H87C H 0.2263 0.2961 0.9004 0.172 Uiso 1 1 calc R . . . .
C88 C 0.4212(3) 0.0340(3) 0.5873(3) 0.090(2) Uani 1 1 d . U . . .
H88A H 0.4391 0.0620 0.6119 0.108 Uiso 1 1 calc R . . . .
H88B H 0.4477 0.0038 0.5826 0.108 Uiso 1 1 calc R . . . .
C89 C 0.3926(3) 0.6036(3) 0.8118(2) 0.092(2) Uani 1 1 d . U . . .
H89A H 0.4011 0.5717 0.8355 0.138 Uiso 1 1 calc R . . . .
H89B H 0.3549 0.6149 0.8154 0.138 Uiso 1 1 calc R . . . .
H89C H 0.4170 0.6343 0.8226 0.138 Uiso 1 1 calc R . . . .
C90 C -0.0610(3) 0.3753(3) 0.3919(3) 0.088(2) Uani 1 1 d . U . . .
H90A H -0.0349 0.3797 0.3638 0.132 Uiso 1 1 calc R . . . .
H90B H -0.0971 0.3673 0.3744 0.132 Uiso 1 1 calc R . . . .
H90C H -0.0495 0.3447 0.4163 0.132 Uiso 1 1 calc R . . . .
C91 C 0.7893(3) 0.3001(3) 0.9668(2) 0.092(2) Uani 1 1 d . U . . .
H91 H 0.7951 0.3100 1.0043 0.110 Uiso 1 1 calc R . . . .
C92 C -0.1602(3) 0.2904(4) 0.4874(3) 0.095(2) Uani 1 1 d . U . . .
H92 H -0.1971 0.3001 0.4785 0.114 Uiso 1 1 calc R . . . .
C93 C -0.0861(4) 0.2254(3) 0.4825(3) 0.108(3) Uani 1 1 d . U . . .
H93 H -0.0725 0.1913 0.4701 0.130 Uiso 1 1 calc R . . . .
C94 C 0.7488(3) 0.3270(3) 0.9329(2) 0.0743(17) Uani 1 1 d . U . . .
H94 H 0.7257 0.3534 0.9483 0.089 Uiso 1 1 calc R . . . .
C95 C 0.2457(4) 0.6242(3) 0.5273(4) 0.122(3) Uani 1 1 d . U . . .
H95A H 0.2814 0.6417 0.5258 0.183 Uiso 1 1 calc R . . . .
H95B H 0.2225 0.6473 0.5489 0.183 Uiso 1 1 calc R . . . .
H95C H 0.2289 0.6200 0.4901 0.183 Uiso 1 1 calc R . . . .
C96 C -0.1402(4) 0.2408(3) 0.4689(3) 0.108(3) Uani 1 1 d . U . . .
H96 H -0.1633 0.2170 0.4469 0.130 Uiso 1 1 calc R . . . .
C97 C 0.2700(3) 0.5378(4) 0.3579(3) 0.103(3) Uani 1 1 d . U . . .
H97A H 0.2886 0.5042 0.3715 0.154 Uiso 1 1 calc R . . . .
H97B H 0.2768 0.5677 0.3845 0.154 Uiso 1 1 calc R . . . .
H97C H 0.2837 0.5485 0.3228 0.154 Uiso 1 1 calc R . . . .
C98 C 0.1619(6) 0.2853(4) 0.4635(5) 0.198(6) Uani 1 1 d . U . . .
H98A H 0.1863 0.2899 0.4339 0.298 Uiso 1 1 calc R . . . .
H98B H 0.1273 0.2695 0.4487 0.298 Uiso 1 1 calc R . . . .
H98C H 0.1786 0.2605 0.4914 0.298 Uiso 1 1 calc R . . . .
C99 C 0.3192(4) 0.4281(5) 0.5522(4) 0.063(3) Uani 0.5 1 d D U P C 2
H99A H 0.2863 0.4507 0.5433 0.075 Uiso 0.5 1 calc R . P C 2
H99B H 0.3078 0.3923 0.5674 0.075 Uiso 0.5 1 calc R . P C 2
C100 C 0.3589(3) 0.3508(4) 0.7509(4) 0.130(3) Uani 1 1 d . U . . .
H10A H 0.3447 0.3721 0.7814 0.156 Uiso 1 1 calc R . . . .
H10B H 0.3298 0.3256 0.7362 0.156 Uiso 1 1 calc R . . . .
C101 C 0.7812(4) 0.4109(5) 0.4068(4) 0.150(4) Uani 1 1 d . U . . .
H10T H 0.7681 0.3726 0.4042 0.225 Uiso 1 1 calc R . . . .
H10U H 0.7931 0.4193 0.4449 0.225 Uiso 1 1 calc R . . . .
H10V H 0.8118 0.4155 0.3836 0.225 Uiso 1 1 calc R . . . .
C102 C 0.3896(3) -0.1013(4) 0.8750(4) 0.141(4) Uani 1 1 d . U . . .
H10W H 0.4199 -0.0890 0.8542 0.212 Uiso 1 1 calc R . . . .
H10X H 0.3786 -0.1386 0.8632 0.212 Uiso 1 1 calc R . . . .
H10Y H 0.4011 -0.1018 0.9142 0.212 Uiso 1 1 calc R . . . .
C103 C 0.4063(4) 0.0599(4) 0.5326(4) 0.127(3) Uani 1 1 d . U . . .
H10Z H 0.3806 0.0902 0.5370 0.190 Uiso 1 1 calc R . . . .
H H 0.3894 0.0321 0.5077 0.190 Uiso 1 1 calc R . . . .
HA H 0.4391 0.0743 0.5172 0.190 Uiso 1 1 calc R . . . .
C104 C 0.2757(4) 0.5611(4) 0.6071(4) 0.131(3) Uani 1 1 d . U . . .
H10C H 0.2567 0.5871 0.6306 0.157 Uiso 1 1 calc R . . . .
H10D H 0.3137 0.5741 0.6069 0.157 Uiso 1 1 calc R . . . .
C105 C 0.7093(3) 0.1294(5) 0.7930(5) 0.164(5) Uani 1 1 d . U . . .
H10L H 0.6727 0.1138 0.7871 0.247 Uiso 1 1 calc R . . . .
H10M H 0.7101 0.1559 0.8233 0.247 Uiso 1 1 calc R . . . .
H10N H 0.7354 0.0996 0.8019 0.247 Uiso 1 1 calc R . . . .
C106 C 0.2524(5) 0.5680(5) 0.5538(4) 0.161(4) Uani 1 1 d . U . . .
H10E H 0.2157 0.5511 0.5528 0.193 Uiso 1 1 calc R . . . .
H10F H 0.2741 0.5454 0.5295 0.193 Uiso 1 1 calc R . . . .
C107 C 0.3879(3) 0.2328(4) 0.6023(4) 0.134(4) Uani 1 1 d . U . . .
H10O H 0.3764 0.2542 0.6336 0.200 Uiso 1 1 calc R . . . .
H10P H 0.3585 0.2078 0.5892 0.200 Uiso 1 1 calc R . . . .
H10Q H 0.3963 0.2581 0.5728 0.200 Uiso 1 1 calc R . . . .
C108 C 0.4062(4) 0.3182(4) 0.7716(5) 0.165(5) Uani 1 1 d . U . . .
H10G H 0.4349 0.3432 0.7864 0.248 Uiso 1 1 calc R . . . .
H10H H 0.4197 0.2965 0.7416 0.248 Uiso 1 1 calc R . . . .
H10I H 0.3955 0.2933 0.8006 0.248 Uiso 1 1 calc R . . . .
C109 C 0.3525(5) 0.3917(5) 0.5132(4) 0.077(3) Uani 0.5 1 d D U P C 1
H10J H 0.3321 0.3599 0.4967 0.092 Uiso 0.5 1 calc R . P C 1
H10K H 0.3907 0.3799 0.5208 0.092 Uiso 0.5 1 calc R . P C 1
C110 C 0.3511(6) 0.4395(6) 0.4706(6) 0.086(4) Uani 0.5 1 d D U P C 1
H11A H 0.3748 0.4697 0.4845 0.129 Uiso 0.5 1 calc R . P C 1
H11B H 0.3138 0.4532 0.4643 0.129 Uiso 0.5 1 calc R . P C 1
H11C H 0.3640 0.4258 0.4360 0.129 Uiso 0.5 1 calc R . P C 1
C111 C 0.3133(8) 0.3893(9) 0.4563(7) 0.132(6) Uani 0.5 1 d D U P C 2
H11D H 0.2829 0.4139 0.4452 0.198 Uiso 0.5 1 calc R . P C 2
H11E H 0.2993 0.3553 0.4721 0.198 Uiso 0.5 1 calc R . P C 2
H11F H 0.3332 0.3800 0.4243 0.198 Uiso 0.5 1 calc R . P C 2
C112 C 0.3293(6) 0.4056(5) 0.5668(5) 0.078(3) Uani 0.5 1 d D U P C 1
H11G H 0.3341 0.3737 0.5920 0.094 Uiso 0.5 1 calc R . P C 1
H11H H 0.2898 0.4127 0.5605 0.094 Uiso 0.5 1 calc R . P C 1
C113 C 0.3510(8) 0.4180(10) 0.4985(8) 0.121(6) Uani 0.5 1 d D U P C 2
H11I H 0.3630 0.4538 0.4839 0.145 Uiso 0.5 1 calc R . P C 2
H11J H 0.3835 0.3949 0.5074 0.145 Uiso 0.5 1 calc R . P C 2

loop_
_atom_site_aniso_label
_atom_site_aniso_U_11
_atom_site_aniso_U_22
_atom_site_aniso_U_33
_atom_site_aniso_U_23
_atom_site_aniso_U_13
_atom_site_aniso_U_12
Co1 0.0359(2) 0.0255(2) 0.0275(2) 0.00209(19) 0.00035(18) 0.00113(19)
Co2 0.0364(2) 0.0273(2) 0.0253(2) -0.00227(19) 0.00486(18) -0.0047(2)
V1 0.0329(3) 0.0296(3) 0.0235(3) 0.0008(2) 0.0036(2) -0.0056(2)
V2 0.0359(3) 0.0299(3) 0.0263(3) -0.0040(2) 0.0041(2) -0.0004(2)
V3 0.0316(3) 0.0243(3) 0.0408(3) 0.0035(2) -0.0004(2) -0.0009(2)
V4 0.0282(3) 0.0418(3) 0.0241(3) 0.0033(2) 0.0012(2) -0.0008(3)
V5 0.0379(3) 0.0345(3) 0.0261(3) 0.0023(2) -0.0038(2) -0.0018(3)
V6 0.0540(4) 0.0291(3) 0.0248(3) -0.0018(2) 0.0128(3) -0.0099(3)
V7 0.0254(3) 0.0424(4) 0.0518(4) -0.0040(3) 0.0034(3) -0.0014(3)
V8 0.0373(3) 0.0513(4) 0.0259(3) 0.0064(3) 0.0053(2) 0.0071(3)
O1 0.0346(13) 0.0368(14) 0.0457(16) -0.0001(12) -0.0015(11) 0.0025(11)
O2 0.0536(16) 0.0338(14) 0.0282(13) 0.0017(11) 0.0069(11) -0.0118(12)
O3 0.0294(12) 0.0333(12) 0.0270(12) -0.0030(10) 0.0042(9) -0.0038(10)
O4 0.0334(13) 0.0279(12) 0.0401(14) -0.0003(11) -0.0041(11) -0.0009(10)
O5 0.0548(17) 0.0633(19) 0.0266(14) 0.0042(13) -0.0035(12) 0.0142(15)
O6 0.0329(13) 0.0327(13) 0.0497(16) -0.0043(12) 0.0088(11) -0.0015(11)
O7 0.0469(15) 0.0372(14) 0.0293(13) 0.0006(11) 0.0046(11) -0.0024(12)
O8 0.0625(18) 0.0382(15) 0.0335(14) -0.0001(12) -0.0012(13) -0.0156(14)
O9 0.0300(13) 0.066(2) 0.0418(16) -0.0084(14) -0.0030(11) -0.0026(13)
O10 0.0512(17) 0.0409(15) 0.0399(15) -0.0098(12) -0.0026(13) -0.0034(13)
O11 0.0363(14) 0.068(2) 0.0291(13) 0.0047(13) 0.0067(11) 0.0035(14)
C1 0.049(2) 0.0279(17) 0.041(2) 0.0061(16) 0.0004(17) 0.0023(16)
N1 0.056(2) 0.0260(15) 0.050(2) -0.0033(14) 0.0107(16) -0.0057(14)
O12 0.0408(14) 0.0639(19) 0.0255(13) 0.0002(12) 0.0021(11) -0.0056(14)
O13 0.0468(16) 0.067(2) 0.0353(15) 0.0068(14) 0.0132(12) 0.0058(15)
O14 0.0561(17) 0.0345(14) 0.0338(14) 0.0044(11) -0.0039(12) 0.0089(12)
O15 0.0462(17) 0.058(2) 0.074(2) -0.0011(17) 0.0046(16) 0.0114(16)
O16 0.0560(17) 0.0314(13) 0.0379(15) -0.0068(11) 0.0138(12) -0.0083(12)
N2 0.0424(17) 0.0270(14) 0.0348(16) 0.0031(12) -0.0016(13) 0.0022(13)
O17 0.073(2) 0.0469(17) 0.0332(15) 0.0083(13) 0.0059(14) -0.0138(16)
O18 0.0335(13) 0.0374(14) 0.0458(16) 0.0065(12) 0.0010(11) -0.0024(11)
O19 0.0532(17) 0.0439(16) 0.0399(16) -0.0025(13) 0.0016(13) -0.0019(14)
O20 0.104(3) 0.0482(18) 0.0320(15) 0.0010(13) 0.0175(16) -0.0356(18)
N3 0.0520(19) 0.0477(18) 0.0230(15) 0.0019(14) 0.0002(13) 0.0027(16)
O21 0.095(3) 0.0445(17) 0.0302(15) 0.0010(13) 0.0224(15) 0.0138(17)
C2 0.083(3) 0.044(2) 0.0256(19) 0.0047(17) -0.0011(19) -0.003(2)
C3 0.049(2) 0.037(2) 0.053(3) -0.0036(19) 0.0017(19) -0.0029(18)
N4 0.0545(19) 0.0409(17) 0.0254(15) 0.0034(13) 0.0089(13) -0.0054(15)
N5 0.0259(14) 0.0351(16) 0.065(2) 0.0016(15) 0.0049(15) 0.0001(13)
C4 0.049(2) 0.037(2) 0.0333(19) 0.0055(16) -0.0010(16) 0.0037(17)
C5 0.050(2) 0.040(2) 0.0282(18) 0.0009(15) 0.0067(15) -0.0060(17)
C6 0.042(2) 0.0259(16) 0.041(2) 0.0049(15) 0.0001(16) 0.0009(15)
O22 0.0440(17) 0.116(3) 0.0337(16) -0.0020(18) 0.0005(13) 0.0111(19)
C7 0.048(2) 0.0301(18) 0.036(2) 0.0025(15) 0.0000(16) 0.0064(16)
O23 0.0484(17) 0.0272(14) 0.096(3) 0.0009(15) -0.0064(17) -0.0049(13)
O24 0.0309(14) 0.070(2) 0.084(2) 0.0001(19) -0.0001(15) 0.0049(15)
C8 0.052(2) 0.041(2) 0.0239(17) 0.0032(15) -0.0013(15) -0.0125(18)
C9 0.058(3) 0.0317(18) 0.041(2) 0.0009(16) -0.0070(18) -0.0035(18)
C10 0.054(2) 0.046(2) 0.0295(19) 0.0013(17) 0.0048(16) -0.0025(19)
C11 0.0305(18) 0.045(2) 0.064(3) -0.004(2) -0.0012(18) -0.0051(17)
C12 0.064(3) 0.0302(19) 0.063(3) -0.0063(19) 0.019(2) 0.0033(19)
C13 0.055(3) 0.0303(19) 0.056(2) 0.0027(18) 0.009(2) -0.0096(18)
C14 0.038(2) 0.040(2) 0.081(3) 0.001(2) 0.020(2) -0.0019(18)
C15 0.073(3) 0.054(3) 0.056(3) 0.006(2) 0.005(2) -0.007(3)
C16 0.038(2) 0.039(2) 0.062(3) -0.0008(19) 0.0045(19) 0.0001(17)
C17 0.066(3) 0.045(2) 0.034(2) 0.0088(17) -0.0099(19) -0.020(2)
C18 0.080(4) 0.051(3) 0.057(3) -0.008(2) -0.009(3) -0.015(3)
C19 0.054(2) 0.037(2) 0.036(2) 0.0060(16) 0.0013(17) -0.0069(18)
C20 0.062(3) 0.044(2) 0.040(2) 0.0034(18) 0.0026(19) -0.012(2)
O25 0.067(2) 0.0506(18) 0.0510(19) -0.0010(15) 0.0023(15) 0.0261(16)
C21 0.041(2) 0.038(2) 0.070(3) 0.005(2) 0.002(2) 0.0006(18)
C22 0.057(2) 0.0306(19) 0.048(2) -0.0071(17) 0.0097(19) -0.0014(17)
O26 0.071(2) 0.0452(16) 0.0387(16) 0.0156(13) 0.0160(14) 0.0146(15)
C23 0.051(2) 0.0295(19) 0.071(3) 0.002(2) 0.007(2) -0.0059(17)
C24 0.072(3) 0.061(3) 0.065(3) -0.005(3) 0.021(3) -0.016(3)
C25 0.063(3) 0.057(2) 0.028(2) 0.0065(18) 0.0009(18) 0.006(2)
C26 0.059(3) 0.036(2) 0.054(3) 0.0071(19) 0.011(2) 0.0100(19)
C27 0.056(2) 0.0341(18) 0.0296(18) 0.0007(15) 0.0055(16) -0.0085(17)
C28 0.067(3) 0.063(3) 0.046(3) -0.001(2) 0.018(2) -0.009(2)
C29 0.081(3) 0.043(2) 0.046(3) -0.005(2) 0.001(2) -0.015(2)
C30 0.051(2) 0.044(2) 0.036(2) 0.0062(17) 0.0020(17) 0.0103(18)
C31 0.056(3) 0.051(3) 0.072(3) 0.001(2) 0.003(2) -0.010(2)
C32 0.050(2) 0.068(3) 0.0239(18) 0.0034(18) 0.0026(16) -0.003(2)
C33 0.074(3) 0.056(3) 0.041(2) -0.014(2) 0.009(2) -0.011(2)
C34 0.045(2) 0.047(3) 0.090(4) -0.009(3) 0.000(2) -0.004(2)
C35 0.057(3) 0.044(2) 0.041(2) -0.0054(18) -0.0037(19) -0.001(2)
C36 0.052(3) 0.106(5) 0.052(3) 0.016(3) 0.005(2) -0.007(3)
C37 0.068(4) 0.124(6) 0.104(5) 0.018(5) 0.031(4) 0.000(4)
C38 0.096(4) 0.081(4) 0.060(3) 0.013(3) 0.024(3) -0.007(3)
C39 0.053(3) 0.096(4) 0.047(3) 0.017(3) -0.003(2) -0.002(3)
C40 0.072(4) 0.062(3) 0.096(4) -0.004(3) 0.013(3) -0.018(3)
C41 0.112(4) 0.064(3) 0.043(3) -0.010(2) -0.004(3) 0.027(3)
O27 0.137(4) 0.0428(19) 0.084(3) -0.002(2) -0.006(3) -0.024(2)
C42 0.033(2) 0.046(2) 0.080(3) -0.001(2) 0.006(2) 0.0071(18)
C43 0.060(3) 0.057(3) 0.040(2) 0.003(2) 0.0044(19) 0.019(2)
C44 0.102(4) 0.048(3) 0.065(3) -0.004(2) -0.032(3) -0.015(3)
C45 0.055(3) 0.051(3) 0.081(4) -0.008(3) 0.009(3) -0.008(2)
C46 0.056(3) 0.037(2) 0.077(3) -0.004(2) -0.016(2) -0.002(2)
C47 0.065(3) 0.054(3) 0.049(3) 0.001(2) -0.010(2) 0.002(2)
C48 0.075(3) 0.055(3) 0.057(3) 0.000(2) 0.007(2) -0.009(3)
C49 0.139(6) 0.059(3) 0.063(3) 0.001(3) 0.019(3) 0.002(4)
C50 0.062(3) 0.071(4) 0.091(4) 0.022(3) 0.016(3) -0.010(3)
C51 0.170(7) 0.085(5) 0.074(4) -0.003(3) -0.022(5) 0.066(5)
C52 0.066(3) 0.047(3) 0.067(3) -0.014(2) 0.003(2) -0.004(2)
C53 0.067(3) 0.055(3) 0.041(2) 0.004(2) 0.023(2) -0.014(2)
C54 0.068(3) 0.043(2) 0.053(3) 0.001(2) 0.012(2) 0.000(2)
C55 0.055(3) 0.046(2) 0.059(3) 0.001(2) 0.016(2) 0.003(2)
C56 0.093(4) 0.072(4) 0.054(3) 0.002(3) -0.022(3) -0.018(3)
C57 0.043(2) 0.045(2) 0.101(4) -0.011(3) -0.001(3) 0.007(2)
C58 0.066(3) 0.087(4) 0.074(4) 0.013(3) 0.030(3) 0.006(3)
C59 0.100(4) 0.068(3) 0.050(3) -0.009(2) -0.006(3) 0.034(3)
C60 0.068(3) 0.073(4) 0.068(3) 0.009(3) 0.007(3) 0.039(3)
O28 0.0437(16) 0.0433(16) 0.0596(19) -0.0070(14) 0.0035(14) -0.0122(13)
C61 0.042(2) 0.060(3) 0.055(3) -0.008(2) 0.0060(19) -0.009(2)
C62 0.068(3) 0.044(2) 0.0263(19) 0.0007(16) 0.0010(18) 0.000(2)
N6 0.0358(17) 0.078(3) 0.049(2) -0.0102(19) 0.0071(15) -0.0190(18)
C63 0.084(4) 0.048(3) 0.049(3) 0.003(2) -0.012(2) 0.003(2)
C64 0.041(2) 0.074(3) 0.067(3) 0.000(3) 0.006(2) -0.026(2)
C65 0.085(4) 0.098(4) 0.057(3) 0.022(3) -0.006(3) 0.041(3)
C66 0.066(3) 0.086(4) 0.099(5) 0.008(4) -0.014(3) -0.015(3)
C67 0.052(3) 0.110(5) 0.068(4) -0.006(3) -0.013(3) -0.001(3)
C68 0.062(3) 0.081(4) 0.058(3) 0.012(3) -0.008(2) -0.026(3)
C69 0.106(5) 0.042(3) 0.078(4) -0.001(2) 0.045(3) 0.007(3)
C70 0.059(3) 0.051(3) 0.094(4) 0.010(3) -0.005(3) -0.008(2)
C71 0.049(3) 0.068(3) 0.051(3) -0.006(2) 0.001(2) 0.005(2)
C72 0.067(3) 0.060(3) 0.092(4) 0.011(3) 0.020(3) 0.014(3)
C73 0.057(3) 0.078(4) 0.108(5) -0.003(4) 0.000(3) 0.001(3)
C74 0.098(4) 0.045(3) 0.075(4) 0.001(3) -0.008(3) 0.001(3)
C75 0.078(4) 0.052(3) 0.064(3) -0.009(2) -0.013(3) 0.008(3)
C76 0.072(3) 0.106(5) 0.058(3) -0.030(3) 0.027(3) -0.034(3)
C77 0.092(4) 0.077(4) 0.103(5) -0.026(4) -0.034(4) 0.023(4)
C78 0.077(3) 0.071(4) 0.067(3) 0.016(3) -0.014(3) -0.029(3)
C79 0.068(4) 0.061(3) 0.124(6) -0.014(3) -0.011(4) -0.016(3)
C80 0.151(7) 0.063(4) 0.088(4) -0.003(3) 0.056(5) 0.012(4)
C81 0.112(6) 0.095(5) 0.114(5) -0.031(5) 0.006(5) -0.022(4)
C82 0.140(6) 0.047(3) 0.121(6) -0.002(4) -0.039(5) 0.013(4)
C83 0.062(3) 0.045(3) 0.170(7) 0.006(4) -0.019(4) 0.000(3)
C84 0.268(13) 0.097(6) 0.100(6) 0.024(5) 0.089(7) 0.047(7)
C85 0.083(4) 0.046(3) 0.145(6) 0.000(4) 0.000(4) -0.002(3)
C86 0.080(4) 0.079(4) 0.087(4) 0.020(3) 0.019(3) 0.010(3)
C87 0.151(7) 0.121(6) 0.068(4) -0.018(4) -0.026(4) -0.053(5)
C88 0.105(5) 0.060(4) 0.109(5) 0.020(3) 0.042(4) 0.012(3)
C89 0.129(6) 0.076(4) 0.067(4) -0.018(3) -0.023(4) 0.008(4)
C90 0.096(5) 0.099(5) 0.070(4) 0.004(3) 0.008(3) -0.041(4)
C91 0.113(5) 0.118(5) 0.041(3) 0.004(3) -0.010(3) 0.056(4)
C92 0.076(4) 0.121(5) 0.083(4) 0.026(4) -0.027(3) -0.045(4)
C93 0.168(6) 0.059(4) 0.090(5) -0.010(3) -0.051(5) -0.027(4)
C94 0.094(4) 0.090(4) 0.037(2) -0.004(3) -0.003(2) 0.044(3)
C95 0.138(6) 0.095(5) 0.129(6) 0.010(4) -0.029(5) 0.026(5)
C96 0.143(6) 0.078(4) 0.095(5) 0.009(4) -0.058(5) -0.057(4)
C97 0.069(4) 0.154(7) 0.085(5) 0.037(5) 0.004(3) -0.012(4)
C98 0.321(16) 0.109(7) 0.154(9) -0.035(6) -0.070(10) 0.127(9)
C99 0.063(3) 0.063(3) 0.062(3) -0.0004(12) 0.0034(12) -0.0005(12)
C100 0.094(5) 0.098(6) 0.189(9) 0.040(6) -0.051(6) -0.034(4)
C101 0.097(6) 0.218(12) 0.138(8) 0.054(8) 0.031(6) 0.045(6)
C102 0.084(5) 0.171(9) 0.163(8) -0.083(7) -0.036(5) 0.029(5)
C103 0.182(9) 0.089(5) 0.117(6) 0.034(5) 0.061(6) 0.023(6)
C104 0.133(5) 0.129(5) 0.125(5) 0.006(4) -0.035(4) 0.001(4)
C105 0.081(5) 0.164(9) 0.244(12) 0.133(9) -0.021(6) -0.008(6)
C106 0.181(6) 0.147(6) 0.149(5) 0.021(4) -0.029(5) 0.004(5)
C107 0.076(5) 0.153(8) 0.165(8) 0.007(7) -0.041(5) -0.005(5)
C108 0.192(10) 0.085(6) 0.204(11) -0.018(6) -0.089(9) -0.001(6)
C109 0.078(3) 0.076(3) 0.077(3) -0.0015(12) 0.0051(12) -0.0002(12)
C110 0.088(4) 0.086(4) 0.084(4) 0.001(2) 0.004(2) 0.002(2)
C111 0.138(10) 0.135(10) 0.121(10) -0.022(9) -0.007(8) 0.007(9)
C112 0.087(5) 0.075(5) 0.072(5) -0.009(4) -0.005(4) -0.012(4)
C113 0.126(8) 0.120(8) 0.117(8) -0.016(6) 0.011(6) -0.010(6)

loop_
_atom_type_symbol
_atom_type_description
_atom_type_scat_dispersion_real
_atom_type_scat_dispersion_imag
_atom_type_scat_source
C C 0.0033 0.0016 'International Tables Vol C Tables 4.2.6.8 and 6.1.1.4'
H H 0.0000 0.0000 'International Tables Vol C Tables 4.2.6.8 and 6.1.1.4'
Co Co 0.3494 0.9721 'International Tables Vol C Tables 4.2.6.8 and 6.1.1.4'
N N 0.0061 0.0033 'International Tables Vol C Tables 4.2.6.8 and 6.1.1.4'
O O 0.0106 0.0060 'International Tables Vol C Tables 4.2.6.8 and 6.1.1.4'
V V 0.3005 0.5294 'International Tables Vol C Tables 4.2.6.8 and 6.1.1.4'

loop_
_exptl_crystal_face_index_h
_exptl_crystal_face_index_k
_exptl_crystal_face_index_l
_exptl_crystal_face_perp_dist
_exptl_oxdiff_crystal_face_indexfrac_h
_exptl_oxdiff_crystal_face_indexfrac_k
_exptl_oxdiff_crystal_face_indexfrac_l
_exptl_oxdiff_crystal_face_x
_exptl_oxdiff_crystal_face_y
_exptl_oxdiff_crystal_face_z
-4 32 -9 0.0446 -3.9999 32.0004 -9.0001 0.9538 0.0612 0.3071
5 -31 -11 0.0993 4.9998 -30.9998 -11.0000 -0.6036 -0.0470 -0.7851
1 3 -34 0.1039 0.9999 3.0012 -34.0002 0.6292 0.0415 -0.7903
1 -13 31 0.0996 1.0001 -13.0011 31.0002 -0.8336 -0.0693 0.5500
23 -10 -24 0.1039 22.9998 -9.9989 -24.0002 0.1004 -0.5959 -0.7894
-8 -20 -25 0.1047 -8.0002 -19.9994 -25.0001 -0.0759 0.3402 -0.9308
-31 -13 -5 0.1063 -31.0000 -13.0004 -4.9999 -0.1858 0.9524 -0.2890
-24 9 23 0.0825 -23.9998 8.9989 23.0002 -0.1072 0.6299 0.7499
33 4 -9 0.1019 32.9999 4.0009 -9.0001 0.1863 -0.9574 -0.2061
18 19 20 0.1039 18.0001 18.9998 20.0000 0.1143 -0.6198 0.7762
-21 -27 4 0.0964 -21.0000 -27.0007 4.0001 -0.7011 0.6719 -0.3110
-22 -13 23 0.0883 -21.9999 -13.0012 23.0002 -0.6604 0.6241 0.3875
23 21 -15 0.0788 23.0000 21.0010 -15.0002 0.7275 -0.6910 -0.0611
-3 -29 16 0.0954 -3.0000 -29.0008 16.0002 -0.9805 0.1210 -0.0750
-23 21 -12 0.0510 -22.9999 21.0002 -12.0001 0.7632 0.6521 0.0820
21 -14 21 0.1049 21.0000 -14.0004 21.0001 -0.7318 -0.6308 0.2572
19 -27 -10 0.0997 18.9998 -26.9995 -10.0000 -0.5458 -0.4698 -0.7161

loop_
_geom_angle_atom_site_label_1
_geom_angle_atom_site_label_2
_geom_angle_atom_site_label_3
_geom_angle
O4 Co1 O25 88.42(11)
O7 Co1 O4 98.45(11)
O7 Co1 O14 98.45(11)
O7 Co1 O25 154.54(11)
O14 Co1 O4 116.55(11)
O14 Co1 O25 56.99(11)
O18 Co1 O4 102.04(11)
O18 Co1 O7 105.56(12)
O18 Co1 O14 130.50(12)
O18 Co1 O25 96.82(11)
O2 Co2 O6 95.79(12)
O2 Co2 O10 125.75(12)
O2 Co2 O19 98.52(11)
O3 Co2 O2 114.83(11)
O3 Co2 O6 96.93(11)
O3 Co2 O10 114.41(11)
O3 Co2 O19 90.44(10)
O6 Co2 O19 159.39(11)
O10 Co2 O6 99.56(11)
O10 Co2 O19 59.96(11)
O3 V1 O9 107.34(13)
O3 V1 O16 111.98(13)
O16 V1 O9 109.86(14)
O17 V1 O3 109.24(14)
O17 V1 O9 108.66(16)
O17 V1 O16 109.68(15)
O8 V2 O16 109.20(13)
O8 V2 O21 109.38(16)
O15 V2 O8 108.41(17)
O15 V2 O16 110.71(16)
O15 V2 O21 108.65(17)
O21 V2 O16 110.45(14)
O4 V3 O1 109.18(13)
O4 V3 O26 107.77(13)
O23 V3 O1 109.68(15)
O23 V3 O4 109.59(14)
O23 V3 O26 111.18(18)
O26 V3 O1 109.41(14)
O11 V4 O1 108.92(15)
O11 V4 O12 108.04(13)
O11 V4 O18 110.37(15)
O12 V4 O1 109.65(14)
O18 V4 O1 106.78(12)
O18 V4 O12 113.01(14)
O5 V5 O12 109.58(15)
O5 V5 O22 108.01(16)
O22 V5 O12 110.38(14)
O27 V5 O5 108.2(2)
O27 V5 O12 109.5(2)
O27 V5 O22 111.1(2)
O2 V6 O21 111.16(16)
O2 V6 O28 107.53(14)
O20 V6 O2 110.14(14)
O20 V6 O21 109.69(17)
O20 V6 O28 109.66(18)
O21 V6 O28 108.61(15)
O6 V7 O9 107.68(13)
O6 V7 O28 107.73(14)
O9 V7 O28 110.21(15)
O24 V7 O6 109.88(16)
O24 V7 O9 110.26(17)
O24 V7 O28 110.99(17)
O7 V8 O22 111.28(16)
O7 V8 O26 107.08(13)
O13 V8 O7 109.98(15)
O13 V8 O22 108.84(15)
O13 V8 O26 109.67(16)
O22 V8 O26 109.98(17)
V3 O1 V4 122.95(15)
V6 O2 Co2 124.19(14)
V1 O3 Co2 132.26(14)
V3 O4 Co1 114.76(12)
V7 O6 Co2 116.58(14)
V8 O7 Co1 128.64(16)
V1 O9 V7 128.17(16)
C8 O10 Co2 96.1(2)
C26 C1 N2 114.0(3)
C12 N1 C13 105.3(3)
C22 N1 C12 110.9(3)
C22 N1 C13 111.9(3)
C23 N1 C12 111.4(4)
C23 N1 C13 111.6(3)
C23 N1 C22 106.0(3)
V4 O12 V5 143.79(18)
C7 O14 Co1 102.0(2)
V1 O16 V2 133.38(17)
C1 N2 C4 110.5(3)
C1 N2 C6 111.1(3)
C1 N2 C19 107.3(3)
C4 N2 C6 107.1(3)
C4 N2 C19 110.4(3)
C6 N2 C19 110.5(3)
V4 O18 Co1 129.70(15)
C8 O19 Co2 83.1(2)
C10 N3 C62 110.6(3)
C25 N3 C10 111.0(3)
C25 N3 C62 106.4(3)
C32 N3 C10 106.6(3)
C32 N3 C25 111.0(3)
C32 N3 C62 111.4(3)
V6 O21 V2 155.76(19)
C47 C2 N4 115.2(3)
C9 C3 C18 111.6(4)
C2 N4 C5 111.5(3)
C2 N4 C27 110.4(3)
C2 N4 C53 107.2(3)
C27 N4 C5 106.2(3)
C27 N4 C53 111.3(3)
C53 N4 C5 110.3(3)
C11 N5 C42 106.4(3)
C14 N5 C11 112.3(3)
C14 N5 C42 111.1(3)
C14 N5 C46 106.1(3)
C46 N5 C11 110.3(3)
C46 N5 C42 110.7(4)
C35 C4 N2 115.1(3)
C20 C5 N4 115.0(3)
C9 C6 N2 115.9(3)
V8 O22 V5 140.2(2)
O14 C7 C30 117.2(4)
O25 C7 O14 121.6(3)
O25 C7 C30 121.2(4)
O10 C8 C17 118.2(4)
O19 C8 O10 120.7(3)
O19 C8 C17 121.1(4)
C3 C9 C6 110.8(3)
C28 C10 N3 115.8(3)
N5 C11 C16 115.9(3)
C69 C12 N1 116.4(3)
C54 C13 N1 116.9(3)
C86 C14 N5 116.0(4)
C38 C15 C54 114.2(5)
C34 C16 C11 109.7(3)
C44 C17 C8 120.7(4)
C44 C17 C68 119.8(5)
C68 C17 C8 119.5(5)
C55 C19 N2 115.9(3)
C5 C20 C29 111.1(4)
C7 O25 Co1 78.8(2)
C72 C21 C26 111.6(4)
N1 C22 C31 115.9(3)
V3 O26 V8 129.14(16)
C70 C23 N1 115.6(4)
C40 C24 C55 114.6(5)
C59 C25 N3 114.6(3)
C1 C26 C21 112.1(3)
C33 C27 N4 115.4(3)
C10 C28 C50 110.1(4)
C20 C29 C78 114.7(4)
C43 C30 C7 121.7(4)
C43 C30 C94 118.7(4)
C94 C30 C7 119.6(4)
C73 C31 C22 111.3(4)
C39 C32 N3 116.6(3)
C27 C33 C52 111.4(4)
C45 C34 C16 114.1(4)
C4 C35 C56 109.7(4)
C97 C36 C39 115.3(5)
C101 C37 C58 115.2(7)
C36 C39 C32 110.5(4)
C47 C41 C77 112.5(5)
N5 C42 C57 115.3(3)
C60 C43 C30 119.7(4)
C17 C44 C93 121.4(6)
N5 C46 C49 114.2(4)
C41 C47 C2 111.1(4)
C81 C49 C46 119.6(6)
C28 C50 C90 114.1(5)
C98 C51 C59 113.2(6)
C48 C52 C33 114.5(4)
C58 C53 N4 116.2(4)
C13 C54 C15 109.3(4)
C24 C55 C19 112.7(4)
C87 C56 C35 111.5(5)
C83 C57 C42 112.4(4)
C53 C58 C37 111.7(5)
C25 C59 C51 111.1(4)
C65 C60 C43 120.8(5)
V6 O28 V7 123.48(16)
C71 C61 N6 115.3(4)
C63 C62 N3 115.6(3)
C61 N6 C64 111.3(4)
C61 N6 C67 111.3(4)
C64 N6 C67 105.9(4)
C76 N6 C61 106.1(3)
C76 N6 C64 110.7(4)
C76 N6 C67 111.6(4)
C74 C63 C62 111.4(4)
C79 C64 N6 116.3(4)
C91 C65 C60 120.4(5)
C107 C66 C70 113.7(6)
C104 C67 N6 117.5(6)
C17 C68 C92 118.6(6)
C12 C69 C80 108.5(4)
C23 C70 C66 111.3(4)
C61 C71 C75 110.7(4)
C105 C73 C31 114.0(6)
C63 C74 C82 114.0(5)
C89 C75 C71 111.2(5)
N6 C76 C99 116.7(5)
N6 C76 C112 114.2(6)
C64 C79 C100 108.1(5)
C84 C80 C69 112.6(6)
C102 C81 C49 109.1(7)
C57 C83 C85 114.6(5)
C14 C86 C88 110.6(5)
C103 C88 C86 112.7(6)
C65 C91 C94 119.5(5)
C96 C92 C68 120.6(7)
C96 C93 C44 119.2(7)
C91 C94 C30 120.8(5)
C92 C96 C93 120.4(6)
C76 C99 C113 107.8(9)
C108 C100 C79 110.7(8)
C106 C104 C67 122.9(8)
C104 C106 C95 122.3(10)
C112 C109 C110 115.3(11)
C109 C112 C76 111.3(9)
C111 C113 C99 108.6(14)

loop_
_geom_bond_atom_site_label_1
_geom_bond_atom_site_label_2
_geom_bond_distance
Co1 O4 1.983(2)
Co1 O7 1.971(3)
Co1 O14 1.978(3)
Co1 O18 1.954(3)
Co1 O25 2.501(3)
Co2 O2 1.960(3)
Co2 O3 1.951(2)
Co2 O6 2.026(3)
Co2 O10 2.016(3)
Co2 O19 2.328(3)
V1 O3 1.685(2)
V1 O9 1.793(3)
V1 O16 1.767(3)
V1 O17 1.612(3)
V2 O8 1.627(3)
V2 O15 1.612(3)
V2 O16 1.829(3)
V2 O21 1.807(3)
V3 O1 1.793(3)
V3 O4 1.683(2)
V3 O23 1.609(3)
V3 O26 1.791(3)
V4 O1 1.809(3)
V4 O11 1.620(3)
V4 O12 1.765(3)
V4 O18 1.690(3)
V5 O5 1.623(3)
V5 O12 1.821(3)
V5 O22 1.797(3)
V5 O27 1.611(4)
V6 O2 1.700(3)
V6 O20 1.622(3)
V6 O21 1.748(3)
V6 O28 1.795(3)
V7 O6 1.679(3)
V7 O9 1.796(3)
V7 O24 1.624(3)
V7 O28 1.805(3)
V8 O7 1.679(3)
V8 O13 1.614(3)
V8 O22 1.762(3)
V8 O26 1.807(3)
O10 C8 1.281(5)
C1 N2 1.512(5)
C1 C26 1.509(6)
N1 C12 1.524(5)
N1 C13 1.526(5)
N1 C22 1.514(5)
N1 C23 1.513(5)
O14 C7 1.271(5)
N2 C4 1.518(4)
N2 C6 1.519(4)
N2 C19 1.523(5)
O19 C8 1.236(5)
N3 C10 1.522(5)
N3 C25 1.514(5)
N3 C32 1.511(5)
N3 C62 1.523(5)
C2 N4 1.510(5)
C2 C47 1.505(7)
C3 C9 1.514(5)
C3 C18 1.526(6)
N4 C5 1.534(5)
N4 C27 1.520(5)
N4 C53 1.522(5)
N5 C11 1.516(5)
N5 C14 1.509(5)
N5 C42 1.519(5)
N5 C46 1.511(5)
C4 C35 1.512(5)
C5 C20 1.519(5)
C6 C9 1.514(5)
C7 O25 1.232(5)
C7 C30 1.496(5)
C8 C17 1.499(5)
C10 C28 1.508(6)
C11 C16 1.523(6)
C12 C69 1.504(6)
C13 C54 1.497(6)
C14 C86 1.482(7)
C15 C38 1.478(7)
C15 C54 1.518(6)
C16 C34 1.523(6)
C17 C44 1.364(7)
C17 C68 1.383(7)
C19 C55 1.517(6)
C20 C29 1.520(6)
C21 C26 1.519(5)
C21 C72 1.503(7)
C22 C31 1.520(6)
C23 C70 1.504(6)
C24 C40 1.486(7)
C24 C55 1.504(6)
C25 C59 1.499(6)
C27 C33 1.516(5)
C28 C50 1.509(7)
C29 C78 1.523(7)
C30 C43 1.385(6)
C30 C94 1.389(6)
C31 C73 1.517(7)
C32 C39 1.504(6)
C33 C52 1.516(6)
C34 C45 1.515(6)
C35 C56 1.525(6)
C36 C39 1.503(6)
C36 C97 1.473(7)
C37 C58 1.488(7)
C37 C101 1.425(9)
C41 C47 1.501(6)
C41 C77 1.511(8)
C42 C57 1.521(6)
C43 C60 1.381(6)
C44 C93 1.381(7)
C46 C49 1.522(7)
C48 C52 1.506(7)
C49 C81 1.485(9)
C50 C90 1.522(8)
C51 C59 1.514(7)
C51 C98 1.491(9)
C53 C58 1.478(7)
C56 C87 1.523(8)
C57 C83 1.488(7)
C60 C65 1.369(8)
C61 N6 1.513(5)
C61 C71 1.508(6)
C62 C63 1.507(6)
N6 C64 1.519(6)
N6 C67 1.521(6)
N6 C76 1.511(6)
C63 C74 1.493(7)
C64 C79 1.508(7)
C65 C91 1.361(8)
C66 C70 1.505(7)
C66 C107 1.498(8)
C67 C104 1.503(9)
C68 C92 1.408(8)
C69 C80 1.555(8)
C71 C75 1.525(7)
C73 C105 1.478(9)
C74 C82 1.511(7)
C75 C89 1.516(7)
C76 C99 1.519(8)
C76 C112 1.562(10)
C79 C100 1.577(9)
C80 C84 1.463(8)
C81 C102 1.392(9)
C83 C85 1.496(8)
C86 C88 1.529(8)
C88 C103 1.471(9)
C91 C94 1.385(7)
C92 C96 1.357(11)
C93 C96 1.374(12)
C95 C106 1.478(10)
C99 C113 1.561(17)
C100 C108 1.438(9)
C104 C106 1.370(10)
C109 C110 1.524(10)
C109 C112 1.474(12)
C111 C113 1.479(17)

loop_
_geom_torsion_atom_site_label_1
_geom_torsion_atom_site_label_2
_geom_torsion_atom_site_label_3
_geom_torsion_atom_site_label_4
_geom_torsion
Co1 O14 C7 O25 8.4(5)
Co1 O14 C7 C30 -169.9(3)
Co2 O10 C8 O19 2.6(4)
Co2 O10 C8 C17 -177.1(3)
Co2 O19 C8 O10 -2.3(4)
Co2 O19 C8 C17 177.5(4)
O1 V3 O4 Co1 59.73(18)
O1 V3 O26 V8 -82.0(2)
O1 V4 O12 V5 90.3(3)
O1 V4 O18 Co1 -28.5(2)
O2 V6 O21 V2 85.1(6)
O2 V6 O28 V7 -38.0(2)
O3 V1 O9 V7 17.4(3)
O3 V1 O16 V2 -64.9(3)
O4 V3 O1 V4 -55.3(2)
O4 V3 O26 V8 36.6(3)
O5 V5 O12 V4 -153.9(3)
O5 V5 O22 V8 131.0(4)
O6 V7 O9 V1 -38.6(3)
O6 V7 O28 V6 46.8(2)
O7 V8 O22 V5 63.3(4)
O7 V8 O26 V3 -17.6(3)
O8 V2 O16 V1 -109.1(2)
O8 V2 O21 V6 90.5(6)
O9 V1 O3 Co2 -20.7(2)
O9 V1 O16 V2 54.3(3)
O9 V7 O6 Co2 59.48(19)
O9 V7 O28 V6 -70.4(2)
O10 C8 C17 C44 -2.3(6)
O10 C8 C17 C68 178.7(4)
O11 V4 O1 V3 155.44(17)
O11 V4 O12 V5 -151.1(3)
O11 V4 O18 Co1 -146.8(2)
C1 N2 C4 C35 -59.7(5)
C1 N2 C6 C9 49.9(5)
C1 N2 C19 C55 171.4(3)
N1 C12 C69 C80 166.4(5)
N1 C13 C54 C15 177.9(4)
N1 C22 C31 C73 178.6(4)
N1 C23 C70 C66 -177.8(5)
O12 V4 O1 V3 -86.5(2)
O12 V4 O18 Co1 92.1(2)
O12 V5 O22 V8 11.3(4)
O13 V8 O7 Co1 143.7(2)
O13 V8 O22 V5 -175.4(4)
O13 V8 O26 V3 -136.9(2)
O14 C7 O25 Co1 -6.6(4)
O14 C7 C30 C43 -4.5(6)
O14 C7 C30 C94 174.6(5)
O15 V2 O16 V1 131.6(2)
O15 V2 O21 V6 -151.3(5)
O16 V1 O3 Co2 100.0(2)
O16 V1 O9 V7 -104.6(2)
O16 V2 O21 V6 -29.7(6)
N2 C1 C26 C21 -163.3(3)
N2 C4 C35 C56 -174.5(4)
N2 C6 C9 C3 179.1(4)
N2 C19 C55 C24 174.1(4)
O17 V1 O3 Co2 -138.3(2)
O17 V1 O9 V7 135.4(2)
O17 V1 O16 V2 173.7(2)
O18 V4 O1 V3 36.2(2)
O18 V4 O12 V5 -28.7(4)
O19 C8 C17 C44 177.9(5)
O19 C8 C17 C68 -1.0(6)
O20 V6 O2 Co2 165.7(2)
O20 V6 O21 V2 -152.8(5)
O20 V6 O28 V7 -157.8(2)
N3 C10 C28 C50 177.9(4)
N3 C25 C59 C51 -179.7(6)
N3 C32 C39 C36 -175.9(5)
N3 C62 C63 C74 -176.2(5)
O21 V2 O16 V1 11.2(3)
O21 V6 O2 Co2 -72.5(2)
O21 V6 O28 V7 82.3(2)
C2 N4 C5 C20 -48.7(5)
C2 N4 C27 C33 60.4(5)
C2 N4 C53 C58 -173.3(5)
N4 C2 C47 C41 161.3(4)
N4 C5 C20 C29 -165.2(4)
N4 C27 C33 C52 176.2(4)
N4 C53 C58 C37 -175.9(5)
N5 C11 C16 C34 -179.7(4)
N5 C14 C86 C88 167.9(5)
N5 C42 C57 C83 158.7(5)
N5 C46 C49 C81 -158.1(5)
C4 N2 C6 C9 170.6(4)
C4 N2 C19 C55 50.9(4)
C4 C35 C56 C87 178.7(6)
C5 N4 C27 C33 -178.6(4)
C5 N4 C53 C58 65.1(5)
C5 C20 C29 C78 74.1(5)
C6 N2 C4 C35 179.2(4)
C6 N2 C19 C55 -67.4(4)
O22 V5 O12 V4 -35.0(4)
O22 V8 O7 Co1 -95.6(2)
O22 V8 O26 V3 103.4(2)
C7 C30 C43 C60 178.0(5)
C7 C30 C94 C91 -175.4(6)
O23 V3 O1 V4 -175.35(19)
O23 V3 O4 Co1 179.88(18)
O23 V3 O26 V8 156.7(2)
O24 V7 O6 Co2 179.60(17)
O24 V7 O9 V1 -158.5(2)
O24 V7 O28 V6 167.1(2)
C8 C17 C44 C93 -179.2(5)
C8 C17 C68 C92 179.8(5)
C10 N3 C25 C59 57.9(5)
C10 N3 C32 C39 -175.0(4)
C10 N3 C62 C63 -55.8(5)
C10 C28 C50 C90 68.5(6)
C11 N5 C14 C86 62.1(5)
C11 N5 C42 C57 177.8(5)
C11 N5 C46 C49 -55.5(5)
C11 C16 C34 C45 -173.8(5)
C12 N1 C13 C54 176.1(4)
C12 N1 C22 C31 -62.2(5)
C12 N1 C23 C70 60.1(6)
C12 C69 C80 C84 174.8(7)
C13 N1 C12 C69 175.5(5)
C13 N1 C22 C31 55.0(5)
C13 N1 C23 C70 -57.2(6)
C14 N5 C11 C16 60.0(5)
C14 N5 C42 C57 -59.6(6)
C14 N5 C46 C49 -177.4(4)
C14 C86 C88 C103 -176.7(6)
C17 C44 C93 C96 0.0(11)
C17 C68 C92 C96 -1.3(9)
C18 C3 C9 C6 177.1(4)
C19 N2 C4 C35 58.8(5)
C19 N2 C6 C9 -69.1(4)
O25 C7 C30 C43 177.1(4)
O25 C7 C30 C94 -3.7(7)
C22 N1 C12 C69 -63.3(5)
C22 N1 C13 C54 55.5(5)
C22 N1 C23 C70 -179.2(4)
C22 C31 C73 C105 -70.5(8)
O26 V3 O1 V4 62.5(2)
O26 V3 O4 Co1 -59.01(19)
O26 V8 O7 Co1 24.6(2)
O26 V8 O22 V5 -55.2(4)
C23 N1 C12 C69 54.4(6)
C23 N1 C13 C54 -63.0(5)
C23 N1 C22 C31 176.9(4)
C25 N3 C10 C28 56.3(5)
C25 N3 C32 C39 -54.0(5)
C25 N3 C62 C63 -176.5(4)
C26 C1 N2 C4 -58.5(4)
C26 C1 N2 C6 60.2(4)
C26 C1 N2 C19 -178.9(3)
C27 N4 C5 C20 -169.0(4)
C27 N4 C53 C58 -52.5(5)
C27 C33 C52 C48 62.1(6)
C30 C7 O25 Co1 171.6(4)
C30 C43 C60 C65 -1.0(9)
C32 N3 C10 C28 177.3(4)
C32 N3 C25 C59 -60.4(5)
C32 N3 C62 C63 62.4(5)
C38 C15 C54 C13 175.4(5)
C40 C24 C55 C19 66.9(6)
O27 V5 O12 V4 87.6(4)
O27 V5 O22 V8 -110.4(4)
C42 N5 C11 C16 -178.1(4)
C42 N5 C14 C86 -56.9(6)
C42 N5 C46 C49 61.9(5)
C42 C57 C83 C85 178.0(6)
C43 C30 C94 C91 3.8(9)
C43 C60 C65 C91 0.7(11)
C44 C17 C68 C92 0.9(8)
C44 C93 C96 C92 -0.5(12)
C46 N5 C11 C16 -58.1(5)
C46 N5 C14 C86 -177.3(5)
C46 N5 C42 C57 58.0(5)
C46 C49 C81 C102 -61.0(9)
C47 C2 N4 C5 -63.3(5)
C47 C2 N4 C27 54.5(5)
C47 C2 N4 C53 175.9(4)
C53 N4 C5 C20 70.3(5)
C53 N4 C27 C33 -58.5(5)
C60 C65 C91 C94 1.9(12)
O28 V6 O2 Co2 46.3(2)
O28 V6 O21 V2 -33.0(6)
O28 V7 O6 Co2 -59.37(19)
O28 V7 O9 V1 78.7(2)
C61 N6 C64 C79 -58.0(6)
C61 N6 C67 C104 50.4(7)
C61 N6 C76 C99 -166.5(7)
C61 N6 C76 C112 165.6(8)
C61 C71 C75 C89 -171.9(5)
C62 N3 C10 C28 -61.6(5)
C62 N3 C25 C59 178.3(5)
C62 N3 C32 C39 64.4(5)
C62 C63 C74 C82 -178.6(6)
N6 C61 C71 C75 -169.5(4)
N6 C64 C79 C100 169.0(5)
N6 C67 C104 C106 111.5(11)
N6 C76 C99 C113 174.6(12)
N6 C76 C112 C109 176.6(9)
C64 N6 C67 C104 171.5(6)
C64 N6 C76 C99 72.7(8)
C64 N6 C76 C112 44.8(9)
C64 C79 C100 C108 -177.7(7)
C65 C91 C94 C30 -4.2(11)
C67 N6 C64 C79 -179.2(5)
C67 N6 C76 C99 -45.1(9)
C67 N6 C76 C112 -72.9(9)
C67 C104 C106 C95 173.6(10)
C68 C17 C44 C93 -0.2(9)
C68 C92 C96 C93 1.1(12)
C71 C61 N6 C64 -55.1(5)
C71 C61 N6 C67 62.9(6)
C71 C61 N6 C76 -175.5(5)
C72 C21 C26 C1 -175.8(4)
C76 N6 C64 C79 59.7(6)
C76 N6 C67 C104 -67.9(7)
C76 C99 C113 C111 -178.9(15)
C77 C41 C47 C2 168.4(4)
C94 C30 C43 C60 -1.2(8)
C97 C36 C39 C32 -174.1(6)
C98 C51 C59 C25 -178.8(9)
C99 C76 C112 C109 74.8(14)
C101 C37 C58 C53 -178.5(8)
C107 C66 C70 C23 175.8(7)
C110 C109 C112 C76 -55.3(15)
C112 C76 C99 C113 -94.9(18)
